data_4103541
loop_
_publ_author_name
'Michael E. Slaney'
'D. Jason Anderson'
'Michael J. Ferguson'
'Robert McDonald'
'Martin Cowie'

_publ_section_title
;
 The Bridged Binding Mode as a New, Versatile Template for the Selective
 Activation of Carbon-Fluorine Bonds in Fluoroolefins: Activation of
 Trifluoroethylene
;
_journal_name_full 'Journal of the American Chemical Society'
_journal_page_first 16544
_journal_page_last 16558
_journal_paper_doi 10.1021/ja106723u
_journal_volume 132
_journal_year 2010
_chemical_formula_moiety 'C56 H48 F5 Ir2 O5 P4 S, C F3 O3 S, 1.75(C H2 Cl2), 0.75(C5 H12)'
_chemical_formula_sum 'C62.5 H60.5 Cl3.5 F8 Ir2 O8 P4 S2'
_chemical_formula_weight 1788.08
_chemical_name_systematic
; 
 ? 
;
_space_group_IT_number 2
_symmetry_cell_setting triclinic
_symmetry_space_group_name_Hall '-P 1'
_symmetry_space_group_name_H-M 'P -1'
_atom_sites_solution_hydrogens geom
_atom_sites_solution_primary direct
_atom_sites_solution_secondary difmap
_audit_creation_method SHELXL-97
_cell_angle_alpha 92.1030(18)
_cell_angle_beta 93.6893(18)
_cell_angle_gamma 98.6202(18)
_cell_formula_units_Z 4
_cell_length_a 17.096(2)
_cell_length_b 17.193(2)
_cell_length_c 23.436(3)
_cell_measurement_reflns_used 9840
_cell_measurement_temperature 173(2)
_cell_measurement_theta_max 25.40
_cell_measurement_theta_min 2.32
_cell_volume 6789.1(14)
_computing_cell_refinement 'Bruker SAINT'
_computing_data_collection 'Bruker APEX2'
_computing_data_reduction 'Bruker SAINT'
_computing_molecular_graphics 'Bruker SHELXTL'
_computing_publication_material 'Bruker SHELXTL'
_computing_structure_refinement 'SHELXL-97 (Sheldrick, 2008)'
_computing_structure_solution 'DIRDIF-99 (Beurskens et al., 1999)'
_diffrn_ambient_temperature 173(2)
_diffrn_measured_fraction_theta_full 0.989
_diffrn_measured_fraction_theta_max 0.989
_diffrn_measurement_device_type 'Bruker APEX-II CCD'
_diffrn_measurement_method '\w scans'
_diffrn_radiation_monochromator graphite
_diffrn_radiation_source 'fine-focus sealed tube'
_diffrn_radiation_type MoK\a
_diffrn_radiation_wavelength 0.71073
_diffrn_reflns_av_R_equivalents 0.0000
_diffrn_reflns_av_sigmaI/netI 0.0792
_diffrn_reflns_limit_h_max 21
_diffrn_reflns_limit_h_min -21
_diffrn_reflns_limit_k_max 22
_diffrn_reflns_limit_k_min -22
_diffrn_reflns_limit_l_max 30
_diffrn_reflns_limit_l_min 0
_diffrn_reflns_number 46603
_diffrn_reflns_theta_full 27.22
_diffrn_reflns_theta_max 27.22
_diffrn_reflns_theta_min 1.20
_exptl_absorpt_coefficient_mu 4.284
_exptl_absorpt_correction_T_max 0.6839
_exptl_absorpt_correction_T_min 0.3493
_exptl_absorpt_correction_type multi-scan
_exptl_absorpt_process_details 'TWINABS (Sheldrick, 2008)'
_exptl_crystal_colour colourless
_exptl_crystal_density_diffrn 1.749
_exptl_crystal_density_method 'not measured'
_exptl_crystal_description plate
_exptl_crystal_F_000 3508
_exptl_crystal_size_max 0.31
_exptl_crystal_size_mid 0.31
_exptl_crystal_size_min 0.10
_refine_diff_density_max 5.109
_refine_diff_density_min -2.900
_refine_diff_density_rms 0.260
_refine_ls_extinction_method none
_refine_ls_goodness_of_fit_ref 1.062
_refine_ls_hydrogen_treatment constr
_refine_ls_matrix_type full
_refine_ls_number_parameters 1572
_refine_ls_number_reflns 46603
_refine_ls_number_restraints 17
_refine_ls_restrained_S_all 1.062
_refine_ls_R_factor_all 0.1117
_refine_ls_R_factor_gt 0.0783
_refine_ls_shift/su_max 0.001
_refine_ls_shift/su_mean 0.000
_refine_ls_structure_factor_coef Fsqd
_refine_ls_weighting_details 'calc w=1/[\s^2^(Fo^2^)+(0.0482P)^2^+154.6786P] where P=(Fo^2^+2Fc^2^)/3'
_refine_ls_weighting_scheme calc
_refine_ls_wR_factor_gt 0.1768
_refine_ls_wR_factor_ref 0.1939
_reflns_number_gt 33992
_reflns_number_total 46603
_reflns_threshold_expression I>2\s(I)
_cod_data_source_file ja106723u_si_001_1.cif
_cod_data_source_block 3
_cod_original_cell_volume 6789.1(15)
_cod_database_code 4103541

loop_
_symmetry_equiv_pos_as_xyz
'x, y, z'
'-x, -y, -z'

loop_
_atom_site_label
_atom_site_type_symbol
_atom_site_fract_x
_atom_site_fract_y
_atom_site_fract_z
_atom_site_U_iso_or_equiv
_atom_site_adp_type
_atom_site_occupancy
_atom_site_symmetry_multiplicity
_atom_site_calc_flag
_atom_site_refinement_flags
_atom_site_disorder_assembly
_atom_site_disorder_group
Ir1A Ir 0.15700(3) 0.10837(3) 0.280309(19) 0.02238(11) Uani 1 1 d . . .
Ir2A Ir 0.09444(3) 0.22026(3) 0.352046(19) 0.02442(11) Uani 1 1 d . . .
S1A S 0.2455(2) 0.25697(18) 0.21155(14) 0.0309(7) Uani 1 1 d . . .
P1A P 0.04325(19) 0.10269(18) 0.21688(13) 0.0263(7) Uani 1 1 d . . .
P2A P -0.0056(2) 0.24127(18) 0.28192(13) 0.0272(7) Uani 1 1 d . . .
P3A P 0.2774(2) 0.12258(19) 0.33892(14) 0.0270(7) Uani 1 1 d . . .
P4A P 0.2006(2) 0.22579(19) 0.42348(13) 0.0260(7) Uani 1 1 d . . .
F1A F 0.1343(4) 0.0564(4) 0.3938(3) 0.0304(16) Uani 1 1 d . . .
F2A F -0.0062(4) 0.0797(4) 0.4115(3) 0.0322(16) Uani 1 1 d . . .
F3A F 0.3397(6) 0.3399(5) 0.1465(4) 0.067(3) Uani 1 1 d . . .
F4A F 0.2802(6) 0.2312(6) 0.1061(4) 0.064(3) Uani 1 1 d . . .
F5A F 0.3739(6) 0.2270(6) 0.1682(5) 0.073(3) Uani 1 1 d . . .
O1A O 0.1793(6) -0.0466(5) 0.2222(4) 0.044(2) Uani 1 1 d . . .
O2A O 0.1829(6) 0.3775(5) 0.3207(4) 0.045(3) Uani 1 1 d . . .
O3A O 0.2261(5) 0.1711(5) 0.2134(3) 0.031(2) Uani 1 1 d . . .
O4A O 0.2917(6) 0.2940(5) 0.2613(4) 0.044(2) Uani 1 1 d . . .
O5A O 0.1811(5) 0.2937(5) 0.1900(4) 0.036(2) Uani 1 1 d . . .
C1A C 0.1748(7) 0.0140(7) 0.2438(5) 0.027(3) Uani 1 1 d . . .
C2A C 0.1522(8) 0.3167(8) 0.3320(5) 0.033(3) Uani 1 1 d . . .
C3A C 0.0964(7) 0.0902(7) 0.3475(5) 0.029(3) Uani 1 1 d . . .
C4A C 0.0232(7) 0.1072(6) 0.3593(5) 0.027(3) Uani 1 1 d . . .
H4A H -0.0168 0.0934 0.3261 0.033 Uiso 1 1 calc R . .
C5A C 0.0308(8) 0.2791(8) 0.4113(6) 0.038(3) Uani 1 1 d . . .
H5AA H 0.0457 0.3362 0.4094 0.058 Uiso 1 1 calc R . .
H5BA H 0.0437 0.2634 0.4502 0.058 Uiso 1 1 calc R . .
H5CA H -0.0263 0.2647 0.4017 0.058 Uiso 1 1 calc R . .
C6A C 0.3146(9) 0.2638(9) 0.1555(7) 0.045(4) Uani 1 1 d . . .
C7A C 0.0106(8) 0.1983(7) 0.2126(5) 0.030(3) Uani 1 1 d . . .
H7AA H 0.0509 0.2347 0.1943 0.036 Uiso 1 1 calc R . .
H7BA H -0.0394 0.1926 0.1880 0.036 Uiso 1 1 calc R . .
C8A C 0.2880(8) 0.2095(7) 0.3868(6) 0.033(3) Uani 1 1 d . . .
H8AA H 0.3044 0.2562 0.3644 0.040 Uiso 1 1 calc R . .
H8BA H 0.3316 0.2063 0.4161 0.040 Uiso 1 1 calc R . .
C11A C 0.0613(7) 0.0747(7) 0.1438(5) 0.029(3) Uani 1 1 d . . .
C12A C 0.0441(9) -0.0029(8) 0.1240(6) 0.044(4) Uani 1 1 d . . .
H12A H 0.0187 -0.0406 0.1482 0.052 Uiso 1 1 calc R . .
C13A C 0.0614(10) -0.0271(11) 0.0728(7) 0.061(5) Uani 1 1 d . . .
H13A H 0.0502 -0.0811 0.0606 0.073 Uiso 1 1 calc R . .
C14A C 0.0982(11) 0.0318(11) 0.0357(7) 0.063(5) Uani 1 1 d . . .
H14A H 0.1110 0.0164 -0.0015 0.076 Uiso 1 1 calc R . .
C15A C 0.1139(10) 0.1067(12) 0.0536(7) 0.063(5) Uani 1 1 d . . .
H15A H 0.1358 0.1455 0.0289 0.075 Uiso 1 1 calc R . .
C16A C 0.0979(9) 0.1280(10) 0.1087(6) 0.047(4) Uani 1 1 d . . .
H16A H 0.1128 0.1812 0.1224 0.056 Uiso 1 1 calc R . .
C21A C -0.0406(8) 0.0302(7) 0.2315(5) 0.033(3) Uani 1 1 d . . .
C22A C -0.0306(8) -0.0355(7) 0.2626(5) 0.036(3) Uani 1 1 d . . .
H22A H 0.0206 -0.0420 0.2781 0.043 Uiso 1 1 calc R . .
C23A C -0.0953(10) -0.0912(8) 0.2709(7) 0.052(4) Uani 1 1 d . . .
H23A H -0.0873 -0.1372 0.2903 0.063 Uiso 1 1 calc R . .
C24A C -0.1732(9) -0.0819(8) 0.2515(7) 0.048(4) Uani 1 1 d . . .
H24A H -0.2179 -0.1183 0.2600 0.058 Uiso 1 1 calc R . .
C25A C -0.1811(8) -0.0175(9) 0.2194(6) 0.045(4) Uani 1 1 d . . .
H25A H -0.2325 -0.0111 0.2041 0.054 Uiso 1 1 calc R . .
C26A C -0.1175(8) 0.0378(8) 0.2089(6) 0.038(3) Uani 1 1 d . . .
H26A H -0.1254 0.0812 0.1863 0.046 Uiso 1 1 calc R . .
C31A C -0.1095(7) 0.2093(7) 0.2920(5) 0.025(3) Uani 1 1 d . . .
C32A C -0.1380(8) 0.1806(7) 0.3425(6) 0.039(3) Uani 1 1 d . . .
H32A H -0.1019 0.1710 0.3730 0.047 Uiso 1 1 calc R . .
C33A C -0.2198(8) 0.1657(8) 0.3489(8) 0.051(4) Uani 1 1 d . . .
H33A H -0.2387 0.1464 0.3838 0.062 Uiso 1 1 calc R . .
C34A C -0.2729(8) 0.1790(8) 0.3049(7) 0.052(4) Uani 1 1 d . . .
H34A H -0.3283 0.1717 0.3095 0.062 Uiso 1 1 calc R . .
C35A C -0.2429(9) 0.2038(8) 0.2527(7) 0.053(4) Uani 1 1 d . . .
H35A H -0.2790 0.2087 0.2209 0.064 Uiso 1 1 calc R . .
C36A C -0.1627(8) 0.2210(7) 0.2466(6) 0.036(3) Uani 1 1 d . . .
H36A H -0.1437 0.2406 0.2119 0.043 Uiso 1 1 calc R . .
C41A C -0.0070(8) 0.3462(7) 0.2706(6) 0.034(3) Uani 1 1 d . . .
C42A C -0.0562(9) 0.3860(8) 0.3013(6) 0.045(4) Uani 1 1 d . . .
H42A H -0.0901 0.3579 0.3267 0.054 Uiso 1 1 calc R . .
C43A C -0.0574(12) 0.4651(9) 0.2960(8) 0.070(5) Uani 1 1 d . . .
H43A H -0.0912 0.4916 0.3178 0.084 Uiso 1 1 calc R . .
C44A C -0.0086(11) 0.5062(9) 0.2583(7) 0.056(5) Uani 1 1 d . . .
H44A H -0.0089 0.5609 0.2541 0.068 Uiso 1 1 calc R . .
C45A C 0.0401(10) 0.4667(8) 0.2273(7) 0.050(4) Uani 1 1 d . . .
H45A H 0.0735 0.4950 0.2017 0.060 Uiso 1 1 calc R . .
C46A C 0.0416(8) 0.3874(8) 0.2322(6) 0.036(3) Uani 1 1 d . . .
H46A H 0.0750 0.3610 0.2100 0.044 Uiso 1 1 calc R . .
C51A C 0.3663(7) 0.1371(7) 0.2995(5) 0.028(3) Uani 1 1 d . . .
C52A C 0.3735(8) 0.0809(7) 0.2565(6) 0.036(3) Uani 1 1 d . . .
H52A H 0.3312 0.0388 0.2474 0.043 Uiso 1 1 calc R . .
C53A C 0.4418(9) 0.0856(8) 0.2268(6) 0.042(3) Uani 1 1 d . . .
H53A H 0.4457 0.0472 0.1974 0.051 Uiso 1 1 calc R . .
C54A C 0.5042(8) 0.1465(8) 0.2402(6) 0.039(3) Uani 1 1 d . . .
H54A H 0.5509 0.1499 0.2199 0.047 Uiso 1 1 calc R . .
C55A C 0.4977(9) 0.2019(10) 0.2830(6) 0.056(4) Uani 1 1 d . . .
H55A H 0.5399 0.2440 0.2922 0.067 Uiso 1 1 calc R . .
C56A C 0.4303(8) 0.1963(9) 0.3125(6) 0.045(4) Uani 1 1 d . . .
H56A H 0.4274 0.2341 0.3426 0.055 Uiso 1 1 calc R . .
C61A C 0.2961(8) 0.0401(8) 0.3823(5) 0.034(3) Uani 1 1 d . . .
C62A C 0.2581(9) -0.0351(8) 0.3672(6) 0.041(3) Uani 1 1 d . . .
H62A H 0.2197 -0.0439 0.3356 0.049 Uiso 1 1 calc R . .
C63A C 0.2764(9) -0.0984(9) 0.3987(7) 0.048(4) Uani 1 1 d . . .
H63A H 0.2524 -0.1506 0.3875 0.057 Uiso 1 1 calc R . .
C64A C 0.3305(11) -0.0842(11) 0.4470(8) 0.066(5) Uani 1 1 d . . .
H64A H 0.3409 -0.1260 0.4703 0.079 Uiso 1 1 calc R . .
C65A C 0.3678(10) -0.0090(11) 0.4595(7) 0.058(5) Uani 1 1 d . . .
H65A H 0.4071 0.0002 0.4905 0.070 Uiso 1 1 calc R . .
C66A C 0.3505(8) 0.0539(10) 0.4289(6) 0.045(4) Uani 1 1 d . . .
H66A H 0.3756 0.1059 0.4397 0.054 Uiso 1 1 calc R . .
C71A C 0.2002(8) 0.1650(7) 0.4874(5) 0.029(3) Uani 1 1 d . . .
C72A C 0.1295(9) 0.1288(8) 0.5060(6) 0.040(3) Uani 1 1 d . . .
H72A H 0.0803 0.1324 0.4857 0.047 Uiso 1 1 calc R . .
C73A C 0.1329(10) 0.0860(9) 0.5566(7) 0.056(4) Uani 1 1 d . . .
H73A H 0.0851 0.0601 0.5702 0.067 Uiso 1 1 calc R . .
C74A C 0.2023(12) 0.0812(10) 0.5857(7) 0.061(5) Uani 1 1 d . . .
H74A H 0.2029 0.0518 0.6192 0.073 Uiso 1 1 calc R . .
C75A C 0.2743(10) 0.1197(10) 0.5668(6) 0.055(4) Uani 1 1 d . . .
H75A H 0.3237 0.1160 0.5866 0.066 Uiso 1 1 calc R . .
C76A C 0.2702(9) 0.1636(9) 0.5173(6) 0.042(3) Uani 1 1 d . . .
H76A H 0.3173 0.1926 0.5049 0.050 Uiso 1 1 calc R . .
C81A C 0.2272(8) 0.3247(7) 0.4573(5) 0.033(3) Uani 1 1 d . . .
C82A C 0.2850(10) 0.3797(9) 0.4375(7) 0.057(5) Uani 1 1 d . . .
H82A H 0.3135 0.3675 0.4057 0.068 Uiso 1 1 calc R . .
C83A C 0.3007(14) 0.4552(10) 0.4662(9) 0.079(7) Uani 1 1 d . . .
H83A H 0.3411 0.4934 0.4536 0.094 Uiso 1 1 calc R . .
C84A C 0.2599(15) 0.4749(10) 0.5112(9) 0.086(8) Uani 1 1 d . . .
H84A H 0.2691 0.5267 0.5283 0.104 Uiso 1 1 calc R . .
C85A C 0.2033(15) 0.4156(10) 0.5318(8) 0.089(8) Uani 1 1 d . . .
H85A H 0.1762 0.4260 0.5648 0.107 Uiso 1 1 calc R . .
C86A C 0.1883(10) 0.3440(8) 0.5038(6) 0.050(4) Uani 1 1 d . . .
H86A H 0.1488 0.3053 0.5171 0.060 Uiso 1 1 calc R . .
Ir1B Ir 0.67738(3) 0.37211(2) 0.799276(19) 0.02319(11) Uani 1 1 d . . .
Ir2B Ir 0.56256(3) 0.23728(2) 0.819097(19) 0.02323(11) Uani 1 1 d . . .
S1B S 0.8033(2) 0.25155(18) 0.76784(14) 0.0321(7) Uani 1 1 d . . .
P1B P 0.72451(19) 0.37431(17) 0.89611(13) 0.0244(7) Uani 1 1 d . . .
P2B P 0.62245(19) 0.21723(17) 0.90968(12) 0.0236(6) Uani 1 1 d . . .
P3B P 0.6402(2) 0.36357(18) 0.69929(13) 0.0286(8) Uani 1 1 d . . .
P4B P 0.5033(2) 0.23244(18) 0.72436(14) 0.0272(7) Uani 1 1 d . . .
F1B F 0.5164(4) 0.3962(4) 0.7747(3) 0.0351(18) Uani 1 1 d . . .
F2B F 0.4470(4) 0.3497(4) 0.8630(3) 0.0381(18) Uani 1 1 d . . .
F3B F 0.9257(6) 0.1953(5) 0.7342(5) 0.077(3) Uani 1 1 d . . .
F4B F 0.9119(6) 0.3037(5) 0.6980(4) 0.066(3) Uani 1 1 d . . .
F5B F 0.9560(5) 0.3031(6) 0.7853(4) 0.066(3) Uani 1 1 d . . .
O1B O 0.7559(7) 0.5431(5) 0.7987(5) 0.053(3) Uani 1 1 d . . .
O2B O 0.6372(6) 0.1023(6) 0.7741(4) 0.043(2) Uani 1 1 d . . .
O3B O 0.7924(5) 0.3346(4) 0.7784(3) 0.032(2) Uani 1 1 d . . .
O4B O 0.8091(6) 0.2088(5) 0.8187(4) 0.040(2) Uani 1 1 d . . .
O5B O 0.7553(7) 0.2116(5) 0.7203(4) 0.051(3) Uani 1 1 d . . .
C1B C 0.7294(8) 0.4794(7) 0.7970(5) 0.033(3) Uani 1 1 d . . .
C2B C 0.6123(8) 0.1548(8) 0.7901(5) 0.030(3) Uani 1 1 d . . .
C3B C 0.5673(7) 0.3689(7) 0.8143(5) 0.025(3) Uani 1 1 d . . .
C4B C 0.5246(8) 0.3424(6) 0.8601(6) 0.030(3) Uani 1 1 d . . .
H4B H 0.5555 0.3581 0.8975 0.036 Uiso 1 1 calc R . .
C5B C 0.4598(8) 0.1558(8) 0.8411(5) 0.040(3) Uani 1 1 d . . .
H5AB H 0.4659 0.1020 0.8290 0.060 Uiso 1 1 calc R . .
H5BB H 0.4117 0.1697 0.8215 0.060 Uiso 1 1 calc R . .
H5CB H 0.4555 0.1590 0.8826 0.060 Uiso 1 1 calc R . .
C6B C 0.9026(10) 0.2641(8) 0.7449(6) 0.045(4) Uani 1 1 d . . .
C7B C 0.7208(7) 0.2768(7) 0.9223(5) 0.025(3) Uani 1 1 d . . .
H7AB H 0.7360 0.2810 0.9639 0.030 Uiso 1 1 calc R . .
H7BB H 0.7600 0.2499 0.9033 0.030 Uiso 1 1 calc R . .
C8B C 0.5811(7) 0.2689(7) 0.6786(5) 0.030(3) Uani 1 1 d . . .
H8AB H 0.6174 0.2293 0.6763 0.036 Uiso 1 1 calc R . .
H8BB H 0.5563 0.2723 0.6396 0.036 Uiso 1 1 calc R . .
C11B C 0.8292(8) 0.4188(8) 0.9083(5) 0.030(3) Uani 1 1 d . . .
C12B C 0.8439(9) 0.4995(10) 0.9204(6) 0.051(4) Uani 1 1 d . . .
H12B H 0.8017 0.5296 0.9219 0.061 Uiso 1 1 calc R . .
C13B C 0.9255(11) 0.5360(11) 0.9306(7) 0.070(6) Uani 1 1 d . . .
H13B H 0.9377 0.5906 0.9411 0.085 Uiso 1 1 calc R . .
C14B C 0.9856(10) 0.4917(11) 0.9253(6) 0.056(4) Uani 1 1 d . . .
H14B H 1.0394 0.5162 0.9299 0.067 Uiso 1 1 calc R . .
C15B C 0.9678(9) 0.4132(11) 0.9134(7) 0.059(4) Uani 1 1 d . . .
H15B H 1.0101 0.3835 0.9108 0.070 Uiso 1 1 calc R . .
C16B C 0.8889(9) 0.3733(9) 0.9046(6) 0.044(4) Uani 1 1 d . . .
H16B H 0.8776 0.3181 0.8966 0.052 Uiso 1 1 calc R . .
C21B C 0.6756(8) 0.4316(7) 0.9468(5) 0.032(3) Uani 1 1 d . . .
C22B C 0.6339(8) 0.4913(7) 0.9267(6) 0.039(3) Uani 1 1 d . . .
H22B H 0.6291 0.5008 0.8870 0.047 Uiso 1 1 calc R . .
C23B C 0.6004(9) 0.5354(9) 0.9660(7) 0.049(4) Uani 1 1 d . . .
H23B H 0.5708 0.5747 0.9530 0.059 Uiso 1 1 calc R . .
C24B C 0.6089(10) 0.5235(10) 1.0229(7) 0.055(4) Uani 1 1 d . . .
H24B H 0.5857 0.5554 1.0489 0.066 Uiso 1 1 calc R . .
C25B C 0.6501(9) 0.4667(9) 1.0441(7) 0.050(4) Uiso 1 1 d . . .
H25B H 0.6549 0.4593 1.0841 0.060 Uiso 1 1 calc R . .
C26B C 0.6855(8) 0.4189(7) 1.0052(5) 0.031(3) Uiso 1 1 d . . .
H26B H 0.7150 0.3797 1.0186 0.038 Uiso 1 1 calc R . .
C31B C 0.5749(8) 0.2343(6) 0.9756(5) 0.029(3) Uani 1 1 d . . .
C32B C 0.4973(8) 0.2484(7) 0.9768(6) 0.039(3) Uani 1 1 d . . .
H32B H 0.4666 0.2526 0.9421 0.047 Uiso 1 1 calc R . .
C33B C 0.4649(9) 0.2564(8) 1.0293(7) 0.048(4) Uani 1 1 d . . .
H33B H 0.4110 0.2634 1.0309 0.058 Uiso 1 1 calc R . .
C34B C 0.5118(9) 0.2540(7) 1.0788(6) 0.038(3) Uani 1 1 d . . .
H34B H 0.4911 0.2643 1.1145 0.046 Uiso 1 1 calc R . .
C35B C 0.5835(10) 0.2380(8) 1.0782(6) 0.050(4) Uani 1 1 d . . .
H35B H 0.6127 0.2324 1.1133 0.059 Uiso 1 1 calc R . .
C36B C 0.6183(8) 0.2291(7) 1.0269(5) 0.033(3) Uani 1 1 d . . .
H36B H 0.6716 0.2194 1.0270 0.040 Uiso 1 1 calc R . .
C41B C 0.6398(8) 0.1144(7) 0.9165(5) 0.029(3) Uani 1 1 d . . .
C42B C 0.5769(8) 0.0610(7) 0.9373(6) 0.035(3) Uani 1 1 d . . .
H42B H 0.5306 0.0798 0.9490 0.042 Uiso 1 1 calc R . .
C43B C 0.5832(10) -0.0178(8) 0.9405(6) 0.048(4) Uani 1 1 d . . .
H43B H 0.5421 -0.0533 0.9551 0.057 Uiso 1 1 calc R . .
C44B C 0.6498(9) -0.0445(7) 0.9222(5) 0.035(3) Uani 1 1 d . . .
H44B H 0.6537 -0.0990 0.9228 0.042 Uiso 1 1 calc R . .
C45B C 0.7119(9) 0.0084(8) 0.9026(6) 0.038(3) Uani 1 1 d . . .
H45B H 0.7583 -0.0101 0.8910 0.045 Uiso 1 1 calc R . .
C46B C 0.7057(8) 0.0864(8) 0.9003(6) 0.036(3) Uani 1 1 d . . .
H46B H 0.7482 0.1217 0.8870 0.043 Uiso 1 1 calc R . .
C51B C 0.7225(8) 0.3701(8) 0.6532(5) 0.035(3) Uani 1 1 d . . .
C52B C 0.7850(9) 0.4337(8) 0.6644(6) 0.047(4) Uani 1 1 d . . .
H52B H 0.7857 0.4681 0.6971 0.056 Uiso 1 1 calc R . .
C53B C 0.8448(11) 0.4455(9) 0.6277(7) 0.063(5) Uani 1 1 d . . .
H53B H 0.8854 0.4897 0.6343 0.075 Uiso 1 1 calc R . .
C54B C 0.8466(12) 0.3937(11) 0.5810(7) 0.075(6) Uani 1 1 d . . .
H54B H 0.8884 0.4027 0.5562 0.089 Uiso 1 1 calc R . .
C55B C 0.7882(12) 0.3296(10) 0.5705(7) 0.067(5) Uani 1 1 d . . .
H55B H 0.7901 0.2927 0.5396 0.081 Uiso 1 1 calc R . .
C56B C 0.7242(10) 0.3202(9) 0.6078(6) 0.052(4) Uani 1 1 d . . .
H56B H 0.6821 0.2776 0.6003 0.063 Uiso 1 1 calc R . .
C61B C 0.5878(8) 0.4376(7) 0.6695(6) 0.038(3) Uani 1 1 d . . .
C62B C 0.5906(9) 0.5122(9) 0.6955(7) 0.051(4) Uani 1 1 d . . .
H62B H 0.6173 0.5232 0.7323 0.061 Uiso 1 1 calc R . .
C63B C 0.5560(11) 0.5706(10) 0.6699(8) 0.062(5) Uani 1 1 d . . .
H63B H 0.5614 0.6217 0.6879 0.074 Uiso 1 1 calc R . .
C64B C 0.5143(11) 0.5545(12) 0.6186(9) 0.083(7) Uani 1 1 d . . .
H64B H 0.4875 0.5936 0.6020 0.100 Uiso 1 1 calc R . .
C65B C 0.5101(13) 0.4784(12) 0.5888(9) 0.093(8) Uani 1 1 d . . .
H65B H 0.4822 0.4683 0.5523 0.111 Uiso 1 1 calc R . .
C66B C 0.5464(11) 0.4215(10) 0.6137(7) 0.066(5) Uani 1 1 d . . .
H66B H 0.5445 0.3716 0.5944 0.079 Uiso 1 1 calc R . .
C71B C 0.4149(8) 0.2758(7) 0.7040(6) 0.034(3) Uani 1 1 d . . .
C72B C 0.3644(8) 0.2929(8) 0.7441(7) 0.043(4) Uani 1 1 d . . .
H72B H 0.3763 0.2859 0.7835 0.052 Uiso 1 1 calc R . .
C73B C 0.2957(10) 0.3206(10) 0.7260(8) 0.063(5) Uani 1 1 d . . .
H73B H 0.2586 0.3290 0.7532 0.075 Uiso 1 1 calc R . .
C74B C 0.2796(12) 0.3362(12) 0.6706(9) 0.076(6) Uani 1 1 d . . .
H74B H 0.2335 0.3579 0.6591 0.091 Uiso 1 1 calc R . .
C75B C 0.3322(12) 0.3197(10) 0.6316(8) 0.067(5) Uani 1 1 d . . .
H75B H 0.3224 0.3319 0.5929 0.080 Uiso 1 1 calc R . .
C76B C 0.3981(9) 0.2865(9) 0.6461(7) 0.055(4) Uani 1 1 d . . .
H76B H 0.4311 0.2713 0.6179 0.065 Uiso 1 1 calc R . .
C81B C 0.4685(8) 0.1340(7) 0.6946(6) 0.035(3) Uani 1 1 d . . .
C82B C 0.3939(8) 0.0958(8) 0.7073(6) 0.039(3) Uani 1 1 d . . .
H82B H 0.3637 0.1214 0.7327 0.047 Uiso 1 1 calc R . .
C83B C 0.3625(8) 0.0205(7) 0.6834(6) 0.040(3) Uani 1 1 d . . .
H83B H 0.3105 -0.0035 0.6906 0.048 Uiso 1 1 calc R . .
C84B C 0.4085(9) -0.0173(8) 0.6496(6) 0.047(4) Uani 1 1 d . . .
H84B H 0.3883 -0.0688 0.6343 0.056 Uiso 1 1 calc R . .
C85B C 0.4841(10) 0.0173(8) 0.6369(7) 0.049(4) Uani 1 1 d . . .
H85B H 0.5147 -0.0104 0.6131 0.058 Uiso 1 1 calc R . .
C86B C 0.5140(10) 0.0915(8) 0.6589(7) 0.050(4) Uani 1 1 d . . .
H86B H 0.5656 0.1150 0.6505 0.059 Uiso 1 1 calc R . .
S91 S 0.8590(3) 0.2605(3) 0.07856(17) 0.0557(10) Uani 1 1 d . . .
F91 F 0.9682(10) 0.2480(12) 0.0114(8) 0.142(6) Uani 1 1 d . . .
F92 F 0.9286(9) 0.1413(8) 0.0530(7) 0.139(7) Uani 1 1 d . . .
F93 F 0.8542(11) 0.1759(11) -0.0133(6) 0.173(9) Uani 1 1 d . . .
O91 O 0.8009(10) 0.2050(9) 0.0978(7) 0.119(6) Uani 1 1 d . . .
O92 O 0.8290(9) 0.3184(8) 0.0442(5) 0.088(5) Uani 1 1 d . . .
O93 O 0.9224(8) 0.2938(7) 0.1201(5) 0.079(4) Uani 1 1 d . . .
C91 C 0.9043(18) 0.2050(14) 0.0308(11) 0.115(11) Uani 1 1 d . . .
S92 S 0.5219(3) 0.2218(3) 0.48517(17) 0.0591(11) Uani 1 1 d . . .
F94 F 0.6693(6) 0.2492(7) 0.4649(4) 0.075(3) Uani 1 1 d . . .
F95 F 0.5901(7) 0.2794(7) 0.3969(4) 0.082(3) Uani 1 1 d . . .
F96 F 0.6088(10) 0.3546(6) 0.4790(6) 0.139(7) Uani 1 1 d . . .
O94 O 0.4541(7) 0.2590(7) 0.4640(5) 0.059(3) Uani 1 1 d . . .
O95 O 0.5397(7) 0.2331(7) 0.5452(4) 0.066(3) Uani 1 1 d . . .
O96 O 0.5318(10) 0.1443(8) 0.4560(7) 0.116(6) Uani 1 1 d . . .
C92 C 0.6009(12) 0.274(2) 0.4534(8) 0.117(11) Uani 1 1 d . . .
Cl1S Cl 0.2430(4) 0.6121(4) 0.8226(3) 0.106(2) Uani 1 1 d . . .
Cl2S Cl 0.1726(4) 0.4551(4) 0.8390(3) 0.120(2) Uani 1 1 d . . .
C1S C 0.1688(11) 0.5527(12) 0.8527(9) 0.086(7) Uani 1 1 d . . .
H1SA H 0.1732 0.5639 0.8946 0.103 Uiso 1 1 calc R . .
H1SB H 0.1169 0.5649 0.8374 0.103 Uiso 1 1 calc R . .
Cl3S Cl 0.6357(4) 0.0451(3) 0.1227(4) 0.118(2) Uani 1 1 d . . .
Cl4S Cl 0.7234(5) -0.0639(4) 0.0696(3) 0.114(2) Uani 1 1 d . . .
C2S C 0.7060(16) 0.0320(12) 0.0749(11) 0.129(12) Uani 1 1 d . . .
H2SA H 0.6879 0.0478 0.0367 0.154 Uiso 1 1 calc R . .
H2SB H 0.7563 0.0667 0.0873 0.154 Uiso 1 1 calc R . .
Cl5S Cl 0.0613(4) 0.8658(4) 0.3986(3) 0.105(2) Uani 1 1 d . . .
Cl6S Cl 0.1375(5) 0.8382(4) 0.5076(3) 0.114(2) Uani 1 1 d . . .
C3S C 0.1041(11) 0.9065(12) 0.4659(7) 0.068(5) Uani 1 1 d . . .
H3SA H 0.1488 0.9484 0.4599 0.081 Uiso 1 1 calc R . .
H3SB H 0.0641 0.9310 0.4860 0.081 Uiso 1 1 calc R . .
Cl7S Cl 0.5430(7) 0.4238(7) 0.1943(5) 0.086(2) Uiso 0.50 1 d PD A 1
Cl8S Cl 0.6519(6) 0.4170(7) 0.2963(4) 0.086(2) Uiso 0.50 1 d PD A 1
C4S C 0.586(2) 0.3588(9) 0.2413(12) 0.086(2) Uiso 0.50 1 d PD A 1
H4SA H 0.6168 0.3250 0.2191 0.104 Uiso 0.50 1 calc PR A 1
H4SB H 0.5441 0.3243 0.2592 0.104 Uiso 0.50 1 calc PR A 1
C11S C 0.527(2) 0.454(2) 0.1608(13) 0.086(2) Uiso 0.50 1 d PD B 2
H11A H 0.4880 0.4160 0.1377 0.104 Uiso 0.50 1 calc PR B 2
H11B H 0.5714 0.4724 0.1380 0.104 Uiso 0.50 1 calc PR B 2
H11C H 0.5015 0.4992 0.1726 0.104 Uiso 0.50 1 calc PR B 2
C12S C 0.557(3) 0.4149(18) 0.2141(14) 0.086(2) Uiso 0.50 1 d PD B 2
H12C H 0.5116 0.3960 0.2370 0.104 Uiso 0.50 1 calc PR B 2
H12D H 0.5815 0.3690 0.2023 0.104 Uiso 0.50 1 calc PR B 2
C13S C 0.618(2) 0.4740(17) 0.2509(13) 0.086(2) Uiso 0.50 1 d PD B 2
H13C H 0.5963 0.5237 0.2573 0.104 Uiso 0.50 1 calc PR B 2
H13D H 0.6669 0.4860 0.2306 0.104 Uiso 0.50 1 calc PR B 2
C14S C 0.6370(18) 0.439(2) 0.3089(11) 0.086(2) Uiso 0.50 1 d PD B 2
H14C H 0.6006 0.4547 0.3370 0.104 Uiso 0.50 1 calc PR B 2
H14D H 0.6282 0.3810 0.3044 0.104 Uiso 0.50 1 calc PR B 2
C15S C 0.7230(18) 0.468(2) 0.3317(14) 0.086(2) Uiso 0.50 1 d PD B 2
H15C H 0.7335 0.4441 0.3682 0.104 Uiso 0.50 1 calc PR B 2
H15D H 0.7312 0.5254 0.3375 0.104 Uiso 0.50 1 calc PR B 2
H15E H 0.7591 0.4528 0.3039 0.104 Uiso 0.50 1 calc PR B 2
C21S C 0.1951(18) 0.3203(18) 0.9759(10) 0.160(6) Uiso 1 1 d D . .
H21A H 0.2105 0.3267 1.0170 0.192 Uiso 1 1 calc R . .
H21B H 0.1411 0.2911 0.9700 0.192 Uiso 1 1 calc R . .
H21C H 0.1968 0.3722 0.9597 0.192 Uiso 1 1 calc R . .
C22S C 0.2524(15) 0.2746(18) 0.9463(11) 0.160(6) Uiso 1 1 d D . .
H22C H 0.3070 0.3034 0.9537 0.192 Uiso 1 1 calc R . .
H22D H 0.2507 0.2225 0.9632 0.192 Uiso 1 1 calc R . .
C23S C 0.2335(13) 0.2627(17) 0.8821(10) 0.160(6) Uiso 1 1 d D . .
H23C H 0.2508 0.2131 0.8689 0.192 Uiso 1 1 calc R . .
H23D H 0.2641 0.3064 0.8629 0.192 Uiso 1 1 calc R . .
C24S C 0.1459(15) 0.2592(15) 0.8646(11) 0.160(6) Uiso 1 1 d D . .
H24C H 0.1379 0.2530 0.8223 0.192 Uiso 1 1 calc R . .
H24D H 0.1289 0.3096 0.8765 0.192 Uiso 1 1 calc R . .
C25S C 0.0945(14) 0.1918(17) 0.8908(14) 0.160(6) Uiso 1 1 d D . .
H25C H 0.0386 0.1928 0.8790 0.192 Uiso 1 1 calc R . .
H25D H 0.1024 0.1975 0.9326 0.192 Uiso 1 1 calc R . .
H25E H 0.1094 0.1416 0.8776 0.192 Uiso 1 1 calc R . .

loop_
_atom_site_aniso_label
_atom_site_aniso_U_11
_atom_site_aniso_U_22
_atom_site_aniso_U_33
_atom_site_aniso_U_23
_atom_site_aniso_U_13
_atom_site_aniso_U_12
Ir1A 0.0258(2) 0.0202(2) 0.0193(2) 0.00466(17) -0.00135(18) -0.00209(18)
Ir2A 0.0299(3) 0.0203(2) 0.0204(2) 0.00376(17) -0.00272(19) -0.00369(18)
S1A 0.0323(18) 0.0264(16) 0.0322(17) 0.0075(13) 0.0044(14) -0.0032(13)
P1A 0.0298(17) 0.0258(16) 0.0219(15) 0.0020(12) -0.0041(13) 0.0015(13)
P2A 0.0313(18) 0.0211(15) 0.0263(16) 0.0043(12) -0.0041(13) -0.0033(13)
P3A 0.0306(18) 0.0255(16) 0.0237(16) 0.0041(13) -0.0043(14) 0.0027(14)
P4A 0.0307(18) 0.0267(16) 0.0184(15) 0.0023(12) -0.0036(13) -0.0009(13)
F1A 0.040(4) 0.024(3) 0.028(4) 0.013(3) 0.002(3) 0.005(3)
F2A 0.038(4) 0.029(4) 0.029(4) 0.009(3) 0.004(3) -0.002(3)
F3A 0.076(7) 0.041(5) 0.084(7) 0.027(5) 0.031(6) -0.007(5)
F4A 0.070(7) 0.081(7) 0.041(5) 0.012(5) 0.017(5) -0.002(5)
F5A 0.048(6) 0.087(7) 0.098(8) 0.046(6) 0.035(5) 0.028(5)
O1A 0.059(7) 0.035(5) 0.041(6) -0.003(4) 0.002(5) 0.014(5)
O2A 0.052(7) 0.034(5) 0.042(6) 0.007(4) 0.000(5) -0.017(5)
O3A 0.039(5) 0.031(5) 0.021(4) 0.017(4) 0.006(4) -0.001(4)
O4A 0.047(6) 0.034(5) 0.045(6) -0.002(4) -0.009(5) -0.011(4)
O5A 0.034(5) 0.023(4) 0.051(6) 0.012(4) -0.003(4) -0.001(4)
C1A 0.027(7) 0.035(7) 0.019(6) 0.005(5) -0.001(5) 0.009(5)
C2A 0.040(8) 0.032(7) 0.023(6) -0.004(5) -0.015(6) 0.000(6)
C3A 0.029(7) 0.035(7) 0.020(6) -0.008(5) -0.006(5) 0.001(5)
C4A 0.028(7) 0.022(6) 0.026(6) -0.001(5) 0.004(5) -0.017(5)
C5A 0.038(8) 0.035(7) 0.043(8) 0.001(6) 0.006(6) 0.007(6)
C6A 0.046(9) 0.046(9) 0.046(9) 0.018(7) 0.020(7) 0.006(7)
C7A 0.030(7) 0.028(6) 0.033(7) 0.007(5) -0.007(5) 0.005(5)
C8A 0.029(7) 0.034(7) 0.034(7) 0.011(6) 0.001(6) -0.002(6)
C11A 0.030(7) 0.032(7) 0.023(6) 0.001(5) -0.004(5) 0.002(5)
C12A 0.064(10) 0.033(7) 0.031(7) -0.010(6) -0.007(7) 0.005(7)
C13A 0.069(12) 0.071(11) 0.040(9) -0.037(8) -0.005(8) 0.011(9)
C14A 0.077(13) 0.081(13) 0.030(8) -0.016(8) 0.003(8) 0.015(10)
C15A 0.057(11) 0.100(15) 0.035(9) 0.002(9) 0.020(8) 0.023(10)
C16A 0.050(9) 0.066(10) 0.024(7) 0.015(7) 0.001(6) 0.001(8)
C21A 0.044(8) 0.020(6) 0.031(7) -0.006(5) -0.006(6) -0.004(5)
C22A 0.043(8) 0.028(7) 0.031(7) 0.000(5) -0.002(6) -0.007(6)
C23A 0.069(11) 0.029(7) 0.052(9) 0.009(7) -0.003(8) -0.016(7)
C24A 0.040(9) 0.037(8) 0.063(10) 0.003(7) 0.012(8) -0.014(7)
C25A 0.017(6) 0.069(10) 0.046(8) 0.000(7) -0.004(6) -0.001(6)
C26A 0.027(7) 0.049(8) 0.038(7) -0.007(6) 0.004(6) 0.004(6)
C31A 0.029(7) 0.020(6) 0.026(6) 0.000(5) 0.008(5) 0.002(5)
C32A 0.039(8) 0.033(7) 0.043(8) 0.011(6) -0.011(6) -0.001(6)
C33A 0.027(8) 0.047(9) 0.081(12) 0.026(8) 0.011(7) 0.000(6)
C34A 0.027(7) 0.034(7) 0.093(13) 0.025(8) 0.006(8) -0.008(6)
C35A 0.040(9) 0.043(8) 0.073(11) 0.014(8) -0.018(8) -0.001(7)
C36A 0.040(8) 0.025(6) 0.039(7) 0.004(5) 0.001(6) -0.003(6)
C41A 0.039(8) 0.020(6) 0.041(8) 0.008(5) -0.020(6) 0.002(5)
C42A 0.056(10) 0.038(8) 0.043(9) 0.013(7) 0.019(7) 0.004(7)
C43A 0.091(14) 0.024(8) 0.090(14) -0.009(8) 0.019(11) -0.006(8)
C44A 0.077(12) 0.027(7) 0.058(10) 0.003(7) -0.004(9) -0.012(8)
C45A 0.071(11) 0.029(7) 0.047(9) 0.004(7) -0.002(8) -0.003(7)
C46A 0.040(8) 0.035(7) 0.032(7) 0.015(6) -0.008(6) 0.000(6)
C51A 0.023(6) 0.037(7) 0.025(6) 0.012(5) -0.002(5) 0.009(5)
C52A 0.036(8) 0.030(7) 0.044(8) 0.007(6) 0.017(6) 0.005(6)
C53A 0.053(9) 0.041(8) 0.035(8) -0.005(6) 0.007(7) 0.018(7)
C54A 0.030(7) 0.055(9) 0.031(7) -0.004(6) 0.009(6) -0.001(6)
C55A 0.038(9) 0.082(12) 0.040(9) -0.014(8) 0.010(7) -0.013(8)
C56A 0.033(8) 0.067(10) 0.033(8) -0.009(7) -0.005(6) 0.001(7)
C61A 0.035(7) 0.037(7) 0.030(7) 0.011(6) 0.006(6) 0.006(6)
C62A 0.051(9) 0.041(8) 0.031(7) 0.011(6) -0.005(6) 0.006(7)
C63A 0.053(9) 0.038(8) 0.058(10) 0.023(7) 0.014(8) 0.016(7)
C64A 0.075(13) 0.068(12) 0.059(11) 0.039(9) 0.001(9) 0.019(10)
C65A 0.049(10) 0.082(13) 0.048(9) 0.025(9) -0.003(8) 0.025(9)
C66A 0.042(8) 0.066(10) 0.028(7) 0.006(7) -0.012(6) 0.013(7)
C71A 0.036(7) 0.027(6) 0.022(6) -0.001(5) -0.004(5) 0.002(5)
C72A 0.041(8) 0.050(8) 0.029(7) 0.004(6) 0.008(6) 0.010(7)
C73A 0.064(11) 0.052(9) 0.044(9) 0.018(7) 0.003(8) -0.020(8)
C74A 0.088(14) 0.065(11) 0.031(8) 0.026(8) 0.005(9) 0.010(10)
C75A 0.058(10) 0.086(12) 0.029(8) 0.023(8) -0.003(7) 0.029(9)
C76A 0.041(8) 0.057(9) 0.027(7) 0.010(6) 0.004(6) 0.005(7)
C81A 0.038(8) 0.031(7) 0.027(7) -0.001(5) -0.016(6) 0.008(6)
C82A 0.074(12) 0.041(9) 0.045(9) 0.001(7) -0.009(8) -0.019(8)
C83A 0.117(18) 0.041(10) 0.066(13) 0.005(9) -0.005(12) -0.023(10)
C84A 0.15(2) 0.030(9) 0.065(13) 0.003(8) -0.054(14) -0.014(11)
C85A 0.18(2) 0.034(9) 0.056(11) -0.019(8) -0.017(13) 0.023(12)
C86A 0.084(12) 0.023(7) 0.041(8) -0.001(6) 0.000(8) 0.007(7)
Ir1B 0.0323(3) 0.0147(2) 0.0201(2) 0.00273(17) -0.00350(19) -0.00231(18)
Ir2B 0.0303(3) 0.0166(2) 0.0210(2) 0.00372(17) -0.00215(19) -0.00136(18)
S1B 0.044(2) 0.0230(15) 0.0273(16) -0.0021(12) 0.0032(14) -0.0020(14)
P1B 0.0302(17) 0.0193(15) 0.0213(15) -0.0009(12) -0.0047(13) -0.0011(12)
P2B 0.0333(18) 0.0216(15) 0.0158(14) 0.0029(11) 0.0014(12) 0.0032(13)
P3B 0.042(2) 0.0200(15) 0.0206(16) 0.0057(12) -0.0056(14) -0.0032(14)
P4B 0.0344(19) 0.0218(15) 0.0229(16) 0.0031(12) -0.0047(14) -0.0017(13)
F1B 0.035(4) 0.029(4) 0.040(4) 0.007(3) -0.008(3) 0.003(3)
F2B 0.028(4) 0.042(4) 0.045(5) -0.001(4) 0.010(3) 0.003(3)
F3B 0.087(8) 0.042(5) 0.105(8) -0.003(5) 0.045(7) 0.009(5)
F4B 0.092(8) 0.054(6) 0.054(6) 0.014(5) 0.029(5) 0.005(5)
F5B 0.047(6) 0.066(6) 0.081(7) -0.005(5) 0.009(5) 0.002(5)
O1B 0.078(8) 0.015(5) 0.062(7) -0.004(4) -0.003(6) -0.006(5)
O2B 0.050(7) 0.037(6) 0.041(6) -0.012(5) -0.007(5) 0.010(5)
O3B 0.055(6) 0.014(4) 0.024(4) 0.001(3) -0.002(4) -0.008(4)
O4B 0.061(7) 0.026(5) 0.036(5) 0.006(4) 0.004(5) 0.011(4)
O5B 0.069(7) 0.037(5) 0.040(6) -0.004(4) 0.006(5) -0.014(5)
C1B 0.048(8) 0.031(7) 0.021(6) 0.004(5) -0.005(6) 0.006(6)
C2B 0.037(8) 0.046(8) 0.005(5) -0.003(5) -0.006(5) 0.008(6)
C3B 0.030(7) 0.021(6) 0.024(6) 0.000(5) 0.003(5) 0.004(5)
C4B 0.036(7) 0.017(6) 0.034(7) 0.008(5) -0.012(6) -0.001(5)
C5B 0.034(8) 0.055(9) 0.028(7) 0.014(6) 0.004(6) -0.006(6)
C6B 0.068(11) 0.031(7) 0.041(8) 0.002(6) 0.010(8) 0.019(7)
C7B 0.023(6) 0.031(6) 0.021(6) 0.002(5) 0.001(5) 0.002(5)
C8B 0.034(7) 0.026(6) 0.023(6) 0.001(5) -0.013(5) -0.009(5)
C11B 0.033(7) 0.041(7) 0.015(6) -0.003(5) -0.005(5) -0.001(6)
C12B 0.034(8) 0.067(10) 0.047(9) -0.025(8) -0.003(7) 0.002(7)
C13B 0.066(13) 0.077(13) 0.054(11) -0.027(9) 0.012(9) -0.032(10)
C14B 0.033(9) 0.087(13) 0.038(8) -0.013(8) -0.002(7) -0.011(8)
C15B 0.035(9) 0.076(12) 0.062(11) 0.001(9) -0.005(8) 0.003(8)
C16B 0.041(9) 0.054(9) 0.032(8) 0.009(7) -0.007(6) -0.001(7)
C21B 0.038(8) 0.030(7) 0.028(7) -0.005(5) 0.004(6) 0.006(6)
C22B 0.044(8) 0.021(6) 0.052(9) -0.003(6) 0.015(7) -0.001(6)
C23B 0.044(9) 0.047(9) 0.056(10) -0.009(7) -0.003(7) 0.008(7)
C24B 0.063(11) 0.054(10) 0.046(10) -0.018(8) 0.004(8) 0.012(8)
C31B 0.048(8) 0.013(5) 0.027(6) 0.002(4) 0.007(6) 0.004(5)
C32B 0.038(8) 0.029(7) 0.051(9) 0.019(6) 0.008(7) -0.001(6)
C33B 0.044(9) 0.031(7) 0.069(11) 0.000(7) 0.031(8) -0.004(6)
C34B 0.054(9) 0.024(6) 0.041(8) 0.004(6) 0.027(7) 0.007(6)
C35B 0.068(11) 0.050(9) 0.026(7) -0.002(6) 0.008(7) -0.006(8)
C36B 0.033(7) 0.041(7) 0.025(6) 0.004(5) 0.003(5) 0.003(6)
C41B 0.038(7) 0.029(6) 0.022(6) 0.007(5) 0.001(5) 0.005(5)
C42B 0.047(8) 0.022(6) 0.037(7) 0.006(5) 0.009(6) 0.005(6)
C43B 0.072(11) 0.031(7) 0.041(8) 0.021(6) 0.001(8) 0.008(7)
C44B 0.065(10) 0.021(6) 0.023(6) 0.002(5) 0.007(6) 0.019(6)
C45B 0.046(9) 0.038(7) 0.031(7) 0.009(6) -0.006(6) 0.014(6)
C46B 0.039(8) 0.032(7) 0.039(8) 0.008(6) 0.006(6) 0.007(6)
C51B 0.039(8) 0.040(7) 0.019(6) 0.009(5) -0.005(6) -0.010(6)
C52B 0.063(10) 0.035(8) 0.035(8) 0.004(6) 0.005(7) -0.019(7)
C53B 0.076(12) 0.046(9) 0.051(10) -0.006(8) 0.001(9) -0.038(9)
C54B 0.093(15) 0.081(13) 0.042(10) 0.008(9) 0.013(10) -0.018(11)
C55B 0.094(15) 0.054(10) 0.043(9) -0.015(8) 0.015(9) -0.026(10)
C56B 0.064(11) 0.045(9) 0.035(8) -0.014(7) 0.004(7) -0.033(8)
C61B 0.047(9) 0.029(7) 0.037(8) 0.016(6) -0.009(6) -0.002(6)
C62B 0.052(10) 0.056(10) 0.049(9) 0.024(8) 0.010(8) 0.016(8)
C63B 0.072(12) 0.041(9) 0.074(12) 0.021(8) -0.009(10) 0.016(8)
C64B 0.070(13) 0.084(14) 0.103(16) 0.067(13) -0.017(12) 0.033(11)
C65B 0.120(18) 0.072(13) 0.078(14) 0.046(11) -0.059(13) 0.005(12)
C66B 0.086(14) 0.055(10) 0.054(10) 0.016(8) -0.022(9) 0.014(9)
C71B 0.027(7) 0.031(7) 0.041(8) 0.008(6) -0.015(6) -0.006(5)
C72B 0.039(8) 0.029(7) 0.056(9) -0.007(6) -0.018(7) 0.002(6)
C73B 0.054(11) 0.054(10) 0.075(12) -0.020(9) -0.013(9) 0.002(8)
C74B 0.065(13) 0.091(15) 0.070(13) 0.011(11) -0.036(11) 0.025(11)
C75B 0.075(13) 0.066(12) 0.057(11) 0.012(9) -0.025(10) 0.014(10)
C76B 0.042(9) 0.058(10) 0.060(10) 0.014(8) -0.028(8) 0.006(7)
C81B 0.042(8) 0.024(6) 0.038(8) -0.004(5) -0.002(6) 0.000(6)
C82B 0.032(7) 0.043(8) 0.038(8) -0.004(6) -0.008(6) 0.001(6)
C83B 0.041(8) 0.030(7) 0.042(8) 0.003(6) 0.001(6) -0.017(6)
C84B 0.058(10) 0.028(7) 0.046(9) 0.000(6) -0.007(7) -0.017(7)
C85B 0.062(11) 0.029(7) 0.052(9) -0.025(7) 0.004(8) 0.005(7)
C86B 0.059(10) 0.024(7) 0.060(10) -0.007(7) 0.001(8) -0.008(7)
S91 0.058(3) 0.065(3) 0.044(2) -0.0016(19) -0.0099(19) 0.016(2)
F91 0.112(13) 0.170(16) 0.148(15) -0.001(12) 0.046(11) 0.024(12)
F92 0.150(13) 0.112(11) 0.155(13) -0.058(10) -0.088(11) 0.078(10)
F93 0.209(18) 0.226(18) 0.096(10) -0.102(11) -0.110(11) 0.148(15)
O91 0.115(13) 0.087(11) 0.130(14) -0.011(10) -0.019(10) -0.054(10)
O92 0.122(12) 0.117(11) 0.042(7) -0.003(7) -0.018(7) 0.081(10)
O93 0.109(11) 0.068(8) 0.055(7) -0.014(6) -0.043(7) 0.024(8)
C91 0.16(3) 0.075(15) 0.11(2) -0.023(14) -0.093(19) 0.057(17)
S92 0.058(3) 0.071(3) 0.043(2) 0.000(2) -0.0205(19) 0.004(2)
F94 0.071(7) 0.098(8) 0.057(6) 0.002(6) -0.009(5) 0.018(6)
F95 0.092(8) 0.123(9) 0.030(5) 0.018(5) -0.003(5) 0.010(7)
F96 0.235(18) 0.036(6) 0.120(11) 0.010(6) -0.091(11) -0.021(8)
O94 0.057(7) 0.070(8) 0.053(7) -0.003(6) -0.005(6) 0.023(6)
O95 0.080(9) 0.085(9) 0.026(5) -0.010(5) -0.010(6) -0.001(7)
O96 0.140(14) 0.064(9) 0.131(13) -0.061(9) -0.077(11) 0.030(9)
C92 0.063(14) 0.26(3) 0.044(12) 0.082(16) 0.008(9) 0.061(19)
Cl1S 0.117(5) 0.102(4) 0.112(5) 0.033(4) 0.044(4) 0.035(4)
Cl2S 0.128(6) 0.081(4) 0.152(7) 0.000(4) -0.003(5) 0.025(4)
C1S 0.062(13) 0.107(17) 0.088(15) -0.033(13) -0.006(11) 0.024(12)
Cl3S 0.092(4) 0.065(3) 0.200(8) 0.029(4) 0.014(5) 0.011(3)
Cl4S 0.161(7) 0.118(5) 0.070(4) 0.024(3) 0.002(4) 0.044(5)
C2S 0.15(2) 0.064(14) 0.14(2) 0.042(14) -0.09(2) -0.061(15)
Cl5S 0.103(5) 0.110(5) 0.090(4) -0.008(3) -0.015(3) -0.012(4)
Cl6S 0.159(6) 0.122(5) 0.080(4) 0.040(4) 0.056(4) 0.049(5)
C3S 0.060(11) 0.107(15) 0.039(9) -0.016(9) 0.006(8) 0.024(10)

loop_
_atom_type_symbol
_atom_type_description
_atom_type_scat_dispersion_real
_atom_type_scat_dispersion_imag
_atom_type_scat_source
C C 0.0033 0.0016 'International Tables Vol C Tables 4.2.6.8 and 6.1.1.4'
H H 0.0000 0.0000 'International Tables Vol C Tables 4.2.6.8 and 6.1.1.4'
O O 0.0106 0.0060 'International Tables Vol C Tables 4.2.6.8 and 6.1.1.4'
F F 0.0171 0.0103 'International Tables Vol C Tables 4.2.6.8 and 6.1.1.4'
P P 0.1023 0.0942 'International Tables Vol C Tables 4.2.6.8 and 6.1.1.4'
S S 0.1246 0.1234 'International Tables Vol C Tables 4.2.6.8 and 6.1.1.4'
Cl Cl 0.1484 0.1585 'International Tables Vol C Tables 4.2.6.8 and 6.1.1.4'
Ir Ir -1.4442 7.9887 'International Tables Vol C Tables 4.2.6.8 and 6.1.1.4'

loop_
_geom_angle_atom_site_label_1
_geom_angle_atom_site_label_2
_geom_angle_atom_site_label_3
_geom_angle
C1A Ir1A C3A 112.4(5)
C1A Ir1A O3A 86.9(4)
C3A Ir1A O3A 160.7(4)
C1A Ir1A P1A 87.4(4)
C3A Ir1A P1A 94.0(4)
O3A Ir1A P1A 87.5(2)
C1A Ir1A P3A 93.6(4)
C3A Ir1A P3A 90.3(4)
O3A Ir1A P3A 87.5(2)
P1A Ir1A P3A 174.87(11)
C1A Ir1A Ir2A 162.6(4)
C3A Ir1A Ir2A 51.0(4)
O3A Ir1A Ir2A 109.8(2)
P1A Ir1A Ir2A 88.68(8)
P3A Ir1A Ir2A 91.82(8)
C2A Ir2A C5A 91.6(6)
C2A Ir2A C4A 170.1(5)
C5A Ir2A C4A 94.0(5)
C2A Ir2A C3A 141.8(6)
C5A Ir2A C3A 124.5(5)
C4A Ir2A C3A 36.3(5)
C2A Ir2A P2A 87.3(4)
C5A Ir2A P2A 86.1(4)
C4A Ir2A P2A 85.1(3)
C3A Ir2A P2A 105.4(3)
C2A Ir2A P4A 83.0(4)
C5A Ir2A P4A 89.2(4)
C4A Ir2A P4A 105.1(3)
C3A Ir2A P4A 85.4(3)
P2A Ir2A P4A 169.07(11)
C2A Ir2A Ir1A 101.9(4)
C5A Ir2A Ir1A 166.5(4)
C4A Ir2A Ir1A 72.5(3)
C3A Ir2A Ir1A 42.5(3)
P2A Ir2A Ir1A 94.01(8)
P4A Ir2A Ir1A 92.87(8)
O5A S1A O4A 117.2(6)
O5A S1A O3A 113.7(5)
O4A S1A O3A 114.0(5)
O5A S1A C6A 105.1(6)
O4A S1A C6A 104.3(7)
O3A S1A C6A 99.9(6)
C21A P1A C7A 108.7(6)
C21A P1A C11A 102.4(6)
C7A P1A C11A 105.2(6)
C21A P1A Ir1A 115.8(4)
C7A P1A Ir1A 111.5(4)
C11A P1A Ir1A 112.4(4)
C31A P2A C7A 105.2(6)
C31A P2A C41A 100.1(6)
C7A P2A C41A 105.4(6)
C31A P2A Ir2A 120.9(4)
C7A P2A Ir2A 111.2(4)
C41A P2A Ir2A 112.6(4)
C8A P3A C51A 103.9(6)
C8A P3A C61A 107.3(6)
C51A P3A C61A 101.0(6)
C8A P3A Ir1A 111.2(4)
C51A P3A Ir1A 114.2(4)
C61A P3A Ir1A 117.9(4)
C8A P4A C81A 104.5(6)
C8A P4A C71A 106.1(6)
C81A P4A C71A 100.6(6)
C8A P4A Ir2A 106.9(4)
C81A P4A Ir2A 111.5(4)
C71A P4A Ir2A 125.5(4)
S1A O3A Ir1A 124.6(5)
O1A C1A Ir1A 174.2(11)
O2A C2A Ir2A 175.5(13)
C4A C3A F1A 112.7(10)
C4A C3A Ir1A 131.2(9)
F1A C3A Ir1A 116.1(8)
C4A C3A Ir2A 68.3(7)
F1A C3A Ir2A 118.5(7)
Ir1A C3A Ir2A 86.5(5)
C3A C4A F2A 116.2(11)
C3A C4A Ir2A 75.4(7)
F2A C4A Ir2A 123.7(7)
F5A C6A F4A 106.5(13)
F5A C6A F3A 111.0(13)
F4A C6A F3A 106.9(12)
F5A C6A S1A 111.3(10)
F4A C6A S1A 111.5(10)
F3A C6A S1A 109.5(11)
P2A C7A P1A 113.2(6)
P3A C8A P4A 116.5(7)
C16A C11A C12A 118.0(13)
C16A C11A P1A 121.3(11)
C12A C11A P1A 120.4(10)
C13A C12A C11A 122.7(15)
C12A C13A C14A 117.9(15)
C15A C14A C13A 120.2(15)
C14A C15A C16A 119.4(17)
C11A C16A C15A 121.7(16)
C22A C21A C26A 118.7(12)
C22A C21A P1A 121.3(10)
C26A C21A P1A 120.0(10)
C23A C22A C21A 119.8(14)
C22A C23A C24A 122.0(14)
C25A C24A C23A 116.8(12)
C26A C25A C24A 122.4(13)
C25A C26A C21A 120.0(13)
C32A C31A C36A 119.7(12)
C32A C31A P2A 124.3(10)
C36A C31A P2A 115.8(9)
C31A C32A C33A 120.6(13)
C34A C33A C32A 120.2(14)
C33A C34A C35A 118.3(13)
C36A C35A C34A 121.7(14)
C35A C36A C31A 119.3(13)
C42A C41A C46A 119.1(12)
C42A C41A P2A 119.2(10)
C46A C41A P2A 121.7(11)
C43A C42A C41A 121.6(14)
C42A C43A C44A 119.4(17)
C45A C44A C43A 119.3(15)
C44A C45A C46A 121.8(15)
C45A C46A C41A 118.9(14)
C56A C51A C52A 117.7(12)
C56A C51A P3A 124.5(10)
C52A C51A P3A 117.6(10)
C53A C52A C51A 120.8(13)
C54A C53A C52A 120.1(13)
C55A C54A C53A 119.4(13)
C56A C55A C54A 120.1(14)
C55A C56A C51A 121.9(14)
C66A C61A C62A 120.7(13)
C66A C61A P3A 119.0(11)
C62A C61A P3A 120.3(10)
C61A C62A C63A 119.7(13)
C62A C63A C64A 119.7(15)
C65A C64A C63A 118.4(14)
C64A C65A C66A 122.6(15)
C65A C66A C61A 118.8(15)
C76A C71A C72A 121.8(12)
C76A C71A P4A 117.7(10)
C72A C71A P4A 120.3(10)
C71A C72A C73A 117.5(13)
C74A C73A C72A 121.5(15)
C73A C74A C75A 120.4(14)
C76A C75A C74A 117.7(14)
C71A C76A C75A 120.9(14)
C86A C81A C82A 119.4(13)
C86A C81A P4A 118.6(11)
C82A C81A P4A 122.0(12)
C81A C82A C83A 117.8(17)
C84A C83A C82A 122.5(18)
C83A C84A C85A 117.9(17)
C86A C85A C84A 119(2)
C85A C86A C81A 123.2(17)
C1B Ir1B C3B 110.7(5)
C1B Ir1B O3B 87.4(5)
C3B Ir1B O3B 161.8(4)
C1B Ir1B P1B 88.0(4)
C3B Ir1B P1B 95.5(4)
O3B Ir1B P1B 86.6(2)
C1B Ir1B P3B 92.8(4)
C3B Ir1B P3B 89.3(4)
O3B Ir1B P3B 88.0(2)
P1B Ir1B P3B 174.47(12)
C1B Ir1B Ir2B 161.6(4)
C3B Ir1B Ir2B 51.6(3)
O3B Ir1B Ir2B 110.48(19)
P1B Ir1B Ir2B 88.89(7)
P3B Ir1B Ir2B 91.99(8)
C2B Ir2B C5B 92.3(6)
C2B Ir2B C4B 170.1(5)
C5B Ir2B C4B 94.9(5)
C2B Ir2B C3B 140.1(5)
C5B Ir2B C3B 125.0(5)
C4B Ir2B C3B 36.1(4)
C2B Ir2B P2B 87.3(3)
C5B Ir2B P2B 87.5(3)
C4B Ir2B P2B 86.3(3)
C3B Ir2B P2B 105.9(3)
C2B Ir2B P4B 83.3(3)
C5B Ir2B P4B 87.9(3)
C4B Ir2B P4B 103.6(3)
C3B Ir2B P4B 84.5(3)
P2B Ir2B P4B 169.40(11)
C2B Ir2B Ir1B 101.0(4)
C5B Ir2B Ir1B 166.7(4)
C4B Ir2B Ir1B 72.0(3)
C3B Ir2B Ir1B 42.0(3)
P2B Ir2B Ir1B 93.84(8)
P4B Ir2B Ir1B 92.82(8)
O5B S1B O4B 116.6(6)
O5B S1B O3B 114.6(6)
O4B S1B O3B 113.9(5)
O5B S1B C6B 104.7(7)
O4B S1B C6B 103.4(6)
O3B S1B C6B 100.9(6)
C7B P1B C21B 107.3(6)
C7B P1B C11B 104.6(6)
C21B P1B C11B 102.6(6)
C7B P1B Ir1B 112.1(4)
C21B P1B Ir1B 116.4(4)
C11B P1B Ir1B 112.7(4)
C31B P2B C7B 103.3(6)
C31B P2B C41B 101.3(5)
C7B P2B C41B 105.0(6)
C31B P2B Ir2B 121.7(4)
C7B P2B Ir2B 111.7(4)
C41B P2B Ir2B 112.0(4)
C61B P3B C8B 106.8(6)
C61B P3B C51B 99.9(6)
C8B P3B C51B 104.2(6)
C61B P3B Ir1B 118.8(5)
C8B P3B Ir1B 110.7(4)
C51B P3B Ir1B 115.0(4)
C81B P4B C8B 103.0(6)
C81B P4B C71B 97.8(6)
C8B P4B C71B 108.6(6)
C81B P4B Ir2B 114.2(4)
C8B P4B Ir2B 107.0(4)
C71B P4B Ir2B 124.1(5)
S1B O3B Ir1B 124.0(5)
O1B C1B Ir1B 174.8(13)
O2B C2B Ir2B 174.8(13)
F1B C3B C4B 108.3(10)
F1B C3B Ir1B 119.5(8)
C4B C3B Ir1B 132.1(9)
F1B C3B Ir2B 118.0(7)
C4B C3B Ir2B 70.3(7)
Ir1B C3B Ir2B 86.4(4)
F2B C4B C3B 122.0(10)
F2B C4B Ir2B 122.1(8)
C3B C4B Ir2B 73.6(8)
F4B C6B F3B 106.3(12)
F4B C6B F5B 105.9(12)
F3B C6B F5B 106.6(13)
F4B C6B S1B 114.3(11)
F3B C6B S1B 111.2(11)
F5B C6B S1B 112.1(10)
P1B C7B P2B 112.9(6)
P3B C8B P4B 117.2(7)
C16B C11B C12B 122.9(13)
C16B C11B P1B 120.7(10)
C12B C11B P1B 116.4(11)
C11B C12B C13B 117.6(15)
C14B C13B C12B 120.0(16)
C15B C14B C13B 119.7(15)
C14B C15B C16B 123.0(17)
C11B C16B C15B 116.6(15)
C26B C21B C22B 121.4(12)
C26B C21B P1B 118.8(10)
C22B C21B P1B 119.6(10)
C23B C22B C21B 118.3(14)
C24B C23B C22B 121.1(15)
C23B C24B C25B 122.1(16)
C24B C25B C26B 119.1(15)
C21B C26B C25B 117.9(12)
C32B C31B C36B 118.8(12)
C32B C31B P2B 123.7(10)
C36B C31B P2B 117.4(10)
C31B C32B C33B 119.4(14)
C34B C33B C32B 119.1(14)
C35B C34B C33B 121.9(14)
C34B C35B C36B 120.8(14)
C31B C36B C35B 119.6(13)
C46B C41B C42B 119.0(11)
C46B C41B P2B 124.4(10)
C42B C41B P2B 116.5(10)
C43B C42B C41B 120.1(13)
C44B C43B C42B 119.3(14)
C43B C44B C45B 120.3(12)
C46B C45B C44B 120.1(13)
C41B C46B C45B 121.1(13)
C56B C51B C52B 119.2(13)
C56B C51B P3B 123.2(10)
C52B C51B P3B 117.5(11)
C53B C52B C51B 119.7(14)
C52B C53B C54B 120.9(14)
C55B C54B C53B 120.6(17)
C54B C55B C56B 117.8(15)
C51B C56B C55B 121.7(13)
C62B C61B C66B 118.1(13)
C62B C61B P3B 123.1(11)
C66B C61B P3B 118.5(11)
C63B C62B C61B 122.6(16)
C64B C63B C62B 119.3(17)
C63B C64B C65B 120.8(14)
C66B C65B C64B 119.5(17)
C65B C66B C61B 119.5(17)
C72B C71B C76B 121.1(14)
C72B C71B P4B 120.9(10)
C76B C71B P4B 117.9(12)
C71B C72B C73B 118.6(15)
C74B C73B C72B 122.0(19)
C73B C74B C75B 117.8(17)
C76B C75B C74B 123.0(17)
C75B C76B C71B 117.1(18)
C82B C81B C86B 117.4(12)
C82B C81B P4B 119.2(11)
C86B C81B P4B 123.4(10)
C81B C82B C83B 121.6(13)
C84B C83B C82B 118.4(13)
C83B C84B C85B 122.2(12)
C86B C85B C84B 119.5(14)
C85B C86B C81B 120.8(14)
O91 S91 O92 114.1(10)
O91 S91 O93 116.4(9)
O92 S91 O93 113.3(8)
O91 S91 C91 102.3(13)
O92 S91 C91 104.4(9)
O93 S91 C91 104.4(10)
F93 C91 F91 109(3)
F93 C91 F92 104.1(18)
F91 C91 F92 107(2)
F93 C91 S91 111.3(19)
F91 C91 S91 111.0(16)
F92 C91 S91 114(2)
O95 S92 O94 113.5(7)
O95 S92 O96 119.0(8)
O94 S92 O96 117.0(7)
O95 S92 C92 106.5(10)
O94 S92 C92 103.2(9)
O96 S92 C92 93.2(14)
F94 C92 F95 108.7(16)
F94 C92 F96 106(2)
F95 C92 F96 106(2)
F94 C92 S92 114.6(17)
F95 C92 S92 115.3(18)
F96 C92 S92 104.6(15)
Cl2S C1S Cl1S 112.1(11)
Cl4S C2S Cl3S 112.5(12)
Cl6S C3S Cl5S 112.5(11)
Cl7S C4S Cl8S 109.3(8)
C13S C12S C11S 110.3(10)
C12S C13S C14S 110.0(10)
C15S C14S C13S 111.5(10)
C23S C22S C21S 113.1(9)
C22S C23S C24S 113.2(9)
C23S C24S C25S 112.5(10)

loop_
_geom_bond_atom_site_label_1
_geom_bond_atom_site_label_2
_geom_bond_distance
Ir1A C1A 1.882(13)
Ir1A C3A 1.950(13)
Ir1A O3A 2.234(7)
Ir1A P1A 2.358(3)
Ir1A P3A 2.376(3)
Ir1A Ir2A 2.8778(7)
Ir2A C2A 1.890(13)
Ir2A C5A 2.136(13)
Ir2A C4A 2.152(10)
Ir2A C3A 2.241(12)
Ir2A P2A 2.371(3)
Ir2A P4A 2.378(3)
S1A O5A 1.424(9)
S1A O4A 1.437(9)
S1A O3A 1.467(8)
S1A C6A 1.818(14)
P1A C21A 1.812(13)
P1A C7A 1.818(12)
P1A C11A 1.820(13)
P2A C31A 1.812(12)
P2A C7A 1.813(13)
P2A C41A 1.837(12)
P3A C8A 1.815(13)
P3A C51A 1.818(13)
P3A C61A 1.829(13)
P4A C8A 1.823(13)
P4A C81A 1.830(13)
P4A C71A 1.858(12)
F1A C3A 1.414(13)
F2A C4A 1.421(12)
F3A C6A 1.342(15)
F4A C6A 1.328(17)
F5A C6A 1.298(17)
O1A C1A 1.155(14)
O2A C2A 1.145(15)
C3A C4A 1.370(17)
C11A C16A 1.364(18)
C11A C12A 1.378(17)
C12A C13A 1.322(19)
C13A C14A 1.46(2)
C14A C15A 1.32(2)
C15A C16A 1.39(2)
C21A C22A 1.395(17)
C21A C26A 1.412(18)
C22A C23A 1.379(18)
C23A C24A 1.41(2)
C24A C25A 1.38(2)
C25A C26A 1.375(18)
C31A C32A 1.389(17)
C31A C36A 1.395(17)
C32A C33A 1.401(19)
C33A C34A 1.38(2)
C34A C35A 1.41(2)
C35A C36A 1.377(19)
C41A C42A 1.38(2)
C41A C46A 1.403(18)
C42A C43A 1.374(19)
C43A C44A 1.39(2)
C44A C45A 1.38(2)
C45A C46A 1.377(18)
C51A C56A 1.388(18)
C51A C52A 1.394(18)
C52A C53A 1.391(18)
C53A C54A 1.389(19)
C54A C55A 1.380(19)
C55A C56A 1.37(2)
C61A C66A 1.378(18)
C61A C62A 1.380(18)
C62A C63A 1.398(17)
C63A C64A 1.40(2)
C64A C65A 1.37(2)
C65A C66A 1.38(2)
C71A C76A 1.352(18)
C71A C72A 1.378(18)
C72A C73A 1.422(19)
C73A C74A 1.34(2)
C74A C75A 1.41(2)
C75A C76A 1.409(18)
C81A C86A 1.37(2)
C81A C82A 1.38(2)
C82A C83A 1.42(2)
C83A C84A 1.36(3)
C84A C85A 1.42(3)
C85A C86A 1.36(2)
Ir1B C1B 1.928(13)
Ir1B C3B 1.929(12)
Ir1B O3B 2.237(10)
Ir1B P1B 2.356(3)
Ir1B P3B 2.382(3)
Ir1B Ir2B 2.8767(7)
Ir2B C2B 1.887(14)
Ir2B C5B 2.179(12)
Ir2B C4B 2.216(13)
Ir2B C3B 2.259(11)
Ir2B P2B 2.357(3)
Ir2B P4B 2.374(3)
S1B O5B 1.429(10)
S1B O4B 1.429(9)
S1B O3B 1.481(8)
S1B C6B 1.798(17)
P1B C7B 1.799(12)
P1B C21B 1.837(13)
P1B C11B 1.837(13)
P2B C31B 1.825(13)
P2B C7B 1.833(12)
P2B C41B 1.847(12)
P3B C61B 1.799(13)
P3B C8B 1.815(11)
P3B C51B 1.820(14)
P4B C81B 1.807(13)
P4B C8B 1.815(13)
P4B C71B 1.827(14)
F1B C3B 1.376(13)
F2B C4B 1.357(14)
F3B C6B 1.322(15)
F4B C6B 1.320(16)
F5B C6B 1.356(17)
O1B C1B 1.119(14)
O2B C2B 1.117(15)
C3B C4B 1.388(17)
C11B C16B 1.381(19)
C11B C12B 1.388(19)
C12B C13B 1.44(2)
C13B C14B 1.38(2)
C14B C15B 1.35(2)
C15B C16B 1.42(2)
C21B C26B 1.397(17)
C21B C22B 1.412(18)
C22B C23B 1.377(19)
C23B C24B 1.36(2)
C24B C25B 1.38(2)
C25B C26B 1.427(19)
C31B C32B 1.385(18)
C31B C36B 1.386(17)
C32B C33B 1.39(2)
C33B C34B 1.37(2)
C34B C35B 1.30(2)
C35B C36B 1.389(18)
C41B C46B 1.361(18)
C41B C42B 1.428(17)
C42B C43B 1.380(17)
C43B C44B 1.38(2)
C44B C45B 1.403(19)
C45B C46B 1.363(17)
C51B C56B 1.346(18)
C51B C52B 1.414(17)
C52B C53B 1.37(2)
C53B C54B 1.39(2)
C54B C55B 1.37(2)
C55B C56B 1.44(2)
C61B C62B 1.39(2)
C61B C66B 1.44(2)
C62B C63B 1.375(19)
C63B C64B 1.35(3)
C64B C65B 1.45(3)
C65B C66B 1.36(2)
C71B C72B 1.37(2)
C71B C76B 1.394(19)
C72B C73B 1.38(2)
C73B C74B 1.35(2)
C74B C75B 1.37(3)
C75B C76B 1.37(2)
C81B C82B 1.400(19)
C81B C86B 1.43(2)
C82B C83B 1.406(17)
C83B C84B 1.36(2)
C84B C85B 1.40(2)
C85B C86B 1.370(17)
S91 O91 1.381(15)
S91 O92 1.435(12)
S91 O93 1.444(12)
S91 C91 1.74(3)
F91 C91 1.34(3)
F92 C91 1.34(2)
F93 C91 1.33(2)
S92 O95 1.419(10)
S92 O94 1.473(11)
S92 O96 1.512(13)
S92 C92 1.73(2)
F94 C92 1.31(2)
F95 C92 1.333(19)
F96 C92 1.48(4)
Cl1S C1S 1.71(2)
Cl2S C1S 1.71(2)
Cl3S C2S 1.73(3)
Cl4S C2S 1.72(2)
Cl5S C3S 1.769(16)
Cl6S C3S 1.694(19)
Cl7S C4S 1.801(10)
Cl8S C4S 1.817(10)
C11S C12S 1.539(10)
C12S C13S 1.538(10)
C13S C14S 1.540(10)
C14S C15S 1.533(10)
C21S C22S 1.528(10)
C22S C23S 1.518(9)
C23S C24S 1.519(9)
C24S C25S 1.520(10)

loop_
_geom_torsion_atom_site_label_1
_geom_torsion_atom_site_label_2
_geom_torsion_atom_site_label_3
_geom_torsion_atom_site_label_4
_geom_torsion
C1A Ir1A Ir2A C2A -177.3(12)
C3A Ir1A Ir2A C2A 163.5(6)
O3A Ir1A Ir2A C2A -13.5(4)
P1A Ir1A Ir2A C2A -100.3(4)
P3A Ir1A Ir2A C2A 74.6(4)
C1A Ir1A Ir2A C5A 1(2)
C3A Ir1A Ir2A C5A -18.4(17)
O3A Ir1A Ir2A C5A 164.7(16)
P1A Ir1A Ir2A C5A 77.8(16)
P3A Ir1A Ir2A C5A -107.3(16)
C1A Ir1A Ir2A C4A -5.7(12)
C3A Ir1A Ir2A C4A -24.9(6)
O3A Ir1A Ir2A C4A 158.1(4)
P1A Ir1A Ir2A C4A 71.3(4)
P3A Ir1A Ir2A C4A -113.8(4)
C1A Ir1A Ir2A C3A 19.2(12)
O3A Ir1A Ir2A C3A -177.0(5)
P1A Ir1A Ir2A C3A 96.2(4)
P3A Ir1A Ir2A C3A -88.9(4)
C1A Ir1A Ir2A P2A -89.3(12)
C3A Ir1A Ir2A P2A -108.5(4)
O3A Ir1A Ir2A P2A 74.6(2)
P1A Ir1A Ir2A P2A -12.29(11)
P3A Ir1A Ir2A P2A 162.61(11)
C1A Ir1A Ir2A P4A 99.2(12)
C3A Ir1A Ir2A P4A 80.0(4)
O3A Ir1A Ir2A P4A -96.9(2)
P1A Ir1A Ir2A P4A 176.21(11)
P3A Ir1A Ir2A P4A -8.90(11)
C1A Ir1A P1A C21A 74.3(6)
C3A Ir1A P1A C21A -38.0(6)
O3A Ir1A P1A C21A 161.3(5)
P3A Ir1A P1A C21A 175.7(13)
Ir2A Ir1A P1A C21A -88.7(5)
C1A Ir1A P1A C7A -160.8(6)
C3A Ir1A P1A C7A 86.9(6)
O3A Ir1A P1A C7A -73.8(5)
P3A Ir1A P1A C7A -59.5(14)
Ir2A Ir1A P1A C7A 36.1(5)
C1A Ir1A P1A C11A -42.9(6)
C3A Ir1A P1A C11A -155.2(6)
O3A Ir1A P1A C11A 44.1(5)
P3A Ir1A P1A C11A 58.4(14)
Ir2A Ir1A P1A C11A 154.0(4)
C2A Ir2A P2A C31A -145.9(6)
C5A Ir2A P2A C31A -54.0(6)
C4A Ir2A P2A C31A 40.4(5)
C3A Ir2A P2A C31A 70.7(6)
P4A Ir2A P2A C31A -118.7(7)
Ir1A Ir2A P2A C31A 112.4(4)
C2A Ir2A P2A C7A 90.2(6)
C5A Ir2A P2A C7A -178.0(6)
C4A Ir2A P2A C7A -83.6(5)
C3A Ir2A P2A C7A -53.2(6)
P4A Ir2A P2A C7A 117.4(7)
Ir1A Ir2A P2A C7A -11.5(4)
C2A Ir2A P2A C41A -27.8(7)
C5A Ir2A P2A C41A 64.1(6)
C4A Ir2A P2A C41A 158.5(6)
C3A Ir2A P2A C41A -171.2(6)
P4A Ir2A P2A C41A -0.6(9)
Ir1A Ir2A P2A C41A -129.5(5)
C1A Ir1A P3A C8A -178.5(6)
C3A Ir1A P3A C8A -66.0(6)
O3A Ir1A P3A C8A 94.8(5)
P1A Ir1A P3A C8A 80.5(14)
Ir2A Ir1A P3A C8A -15.0(4)
C1A Ir1A P3A C51A 64.3(6)
C3A Ir1A P3A C51A 176.8(6)
O3A Ir1A P3A C51A -22.4(5)
P1A Ir1A P3A C51A -36.7(15)
Ir2A Ir1A P3A C51A -132.2(5)
C1A Ir1A P3A C61A -54.0(6)
C3A Ir1A P3A C61A 58.5(6)
O3A Ir1A P3A C61A -140.7(5)
P1A Ir1A P3A C61A -155.0(13)
Ir2A Ir1A P3A C61A 109.5(5)
C2A Ir2A P4A C8A -70.2(6)
C5A Ir2A P4A C8A -161.9(6)
C4A Ir2A P4A C8A 104.1(5)
C3A Ir2A P4A C8A 73.4(5)
P2A Ir2A P4A C8A -97.5(7)
Ir1A Ir2A P4A C8A 31.4(4)
C2A Ir2A P4A C81A 43.4(7)
C5A Ir2A P4A C81A -48.4(6)
C4A Ir2A P4A C81A -142.3(6)
C3A Ir2A P4A C81A -173.1(6)
P2A Ir2A P4A C81A 16.1(9)
Ir1A Ir2A P4A C81A 145.0(5)
C2A Ir2A P4A C71A 164.9(7)
C5A Ir2A P4A C71A 73.2(6)
C4A Ir2A P4A C71A -20.8(6)
C3A Ir2A P4A C71A -51.5(6)
P2A Ir2A P4A C71A 137.6(7)
Ir1A Ir2A P4A C71A -93.4(5)
O5A S1A O3A Ir1A -77.9(7)
O4A S1A O3A Ir1A 59.9(8)
C6A S1A O3A Ir1A 170.6(7)
C1A Ir1A O3A S1A -177.1(7)
C3A Ir1A O3A S1A 0.6(16)
P1A Ir1A O3A S1A 95.4(6)
P3A Ir1A O3A S1A -83.3(6)
Ir2A Ir1A O3A S1A 7.7(7)
C3A Ir1A C1A O1A 40(10)
O3A Ir1A C1A O1A -140(10)
P1A Ir1A C1A O1A -53(10)
P3A Ir1A C1A O1A 132(10)
Ir2A Ir1A C1A O1A 24(11)
C5A Ir2A C2A O2A -29(14)
C4A Ir2A C2A O2A 97(14)
C3A Ir2A C2A O2A 169(14)
P2A Ir2A C2A O2A 57(14)
P4A Ir2A C2A O2A -118(14)
Ir1A Ir2A C2A O2A 151(14)
C1A Ir1A C3A C4A -117.0(12)
O3A Ir1A C3A C4A 65.6(18)
P1A Ir1A C3A C4A -28.1(11)
P3A Ir1A C3A C4A 149.0(11)
Ir2A Ir1A C3A C4A 57.0(10)
C1A Ir1A C3A F1A 66.0(9)
O3A Ir1A C3A F1A -111.5(13)
P1A Ir1A C3A F1A 154.8(7)
P3A Ir1A C3A F1A -28.1(8)
Ir2A Ir1A C3A F1A -120.1(9)
C1A Ir1A C3A Ir2A -173.9(4)
O3A Ir1A C3A Ir2A 8.7(14)
P1A Ir1A C3A Ir2A -85.1(3)
P3A Ir1A C3A Ir2A 92.1(3)
C2A Ir2A C3A C4A -163.9(8)
C5A Ir2A C3A C4A 37.6(9)
P2A Ir2A C3A C4A -58.3(7)
P4A Ir2A C3A C4A 123.5(7)
Ir1A Ir2A C3A C4A -137.2(9)
C2A Ir2A C3A F1A 91.2(11)
C5A Ir2A C3A F1A -67.2(11)
C4A Ir2A C3A F1A -104.8(12)
P2A Ir2A C3A F1A -163.2(8)
P4A Ir2A C3A F1A 18.6(8)
Ir1A Ir2A C3A F1A 117.9(10)
C2A Ir2A C3A Ir1A -26.7(9)
C5A Ir2A C3A Ir1A 174.9(5)
C4A Ir2A C3A Ir1A 137.2(9)
P2A Ir2A C3A Ir1A 78.9(4)
P4A Ir2A C3A Ir1A -99.3(3)
F1A C3A C4A F2A -7.8(14)
Ir1A C3A C4A F2A 175.1(8)
Ir2A C3A C4A F2A -120.8(9)
F1A C3A C4A Ir2A 113.0(8)
Ir1A C3A C4A Ir2A -64.2(10)
C2A Ir2A C4A C3A 85(3)
C5A Ir2A C4A C3A -149.7(7)
P2A Ir2A C4A C3A 124.6(7)
P4A Ir2A C4A C3A -59.5(7)
Ir1A Ir2A C4A C3A 28.8(6)
C2A Ir2A C4A F2A -163(3)
C5A Ir2A C4A F2A -37.7(10)
C3A Ir2A C4A F2A 112.0(13)
P2A Ir2A C4A F2A -123.4(10)
P4A Ir2A C4A F2A 52.6(10)
Ir1A Ir2A C4A F2A 140.8(10)
O5A S1A C6A F5A -175.3(11)
O4A S1A C6A F5A 60.8(13)
O3A S1A C6A F5A -57.3(12)
O5A S1A C6A F4A -56.6(11)
O4A S1A C6A F4A 179.6(10)
O3A S1A C6A F4A 61.5(11)
O5A S1A C6A F3A 61.5(12)
O4A S1A C6A F3A -62.3(12)
O3A S1A C6A F3A 179.5(10)
C31A P2A C7A P1A -91.9(7)
C41A P2A C7A P1A 162.8(7)
Ir2A P2A C7A P1A 40.5(8)
C21A P1A C7A P2A 74.4(8)
C11A P1A C7A P2A -176.5(7)
Ir1A P1A C7A P2A -54.4(7)
C51A P3A C8A P4A 168.1(7)
C61A P3A C8A P4A -85.4(8)
Ir1A P3A C8A P4A 44.8(8)
C81A P4A C8A P3A -170.7(7)
C71A P4A C8A P3A 83.6(8)
Ir2A P4A C8A P3A -52.4(7)
C21A P1A C11A C16A 155.0(12)
C7A P1A C11A C16A 41.5(13)
Ir1A P1A C11A C16A -80.0(12)
C21A P1A C11A C12A -30.3(13)
C7A P1A C11A C12A -143.8(11)
Ir1A P1A C11A C12A 94.7(11)
C16A C11A C12A C13A 0(2)
P1A C11A C12A C13A -175.0(13)
C11A C12A C13A C14A -2(3)
C12A C13A C14A C15A 0(3)
C13A C14A C15A C16A 3(3)
C12A C11A C16A C15A 3(2)
P1A C11A C16A C15A 178.2(12)
C14A C15A C16A C11A -5(3)
C7A P1A C21A C22A -149.2(11)
C11A P1A C21A C22A 99.7(11)
Ir1A P1A C21A C22A -23.0(12)
C7A P1A C21A C26A 33.7(12)
C11A P1A C21A C26A -77.3(11)
Ir1A P1A C21A C26A 159.9(9)
C26A C21A C22A C23A 0(2)
P1A C21A C22A C23A -177.3(11)
C21A C22A C23A C24A -4(2)
C22A C23A C24A C25A 5(2)
C23A C24A C25A C26A -3(2)
C24A C25A C26A C21A -1(2)
C22A C21A C26A C25A 2(2)
P1A C21A C26A C25A 179.4(11)
C7A P2A C31A C32A 135.2(11)
C41A P2A C31A C32A -115.7(11)
Ir2A P2A C31A C32A 8.5(13)
C7A P2A C31A C36A -50.0(10)
C41A P2A C31A C36A 59.2(10)
Ir2A P2A C31A C36A -176.7(8)
C36A C31A C32A C33A -2(2)
P2A C31A C32A C33A 172.6(11)
C31A C32A C33A C34A 0(2)
C32A C33A C34A C35A 3(2)
C33A C34A C35A C36A -5(2)
C34A C35A C36A C31A 4(2)
C32A C31A C36A C35A 0.0(19)
P2A C31A C36A C35A -175.1(10)
C31A P2A C41A C42A 36.8(12)
C7A P2A C41A C42A 145.8(11)
Ir2A P2A C41A C42A -92.9(11)
C31A P2A C41A C46A -144.1(10)
C7A P2A C41A C46A -35.2(12)
Ir2A P2A C41A C46A 86.1(11)
C46A C41A C42A C43A -1(2)
P2A C41A C42A C43A 177.6(13)
C41A C42A C43A C44A 1(3)
C42A C43A C44A C45A 0(3)
C43A C44A C45A C46A 0(2)
C44A C45A C46A C41A -1(2)
C42A C41A C46A C45A 1.5(19)
P2A C41A C46A C45A -177.5(10)
C8A P3A C51A C56A 9.1(13)
C61A P3A C51A C56A -102.0(12)
Ir1A P3A C51A C56A 130.4(10)
C8A P3A C51A C52A -176.7(10)
C61A P3A C51A C52A 72.2(10)
Ir1A P3A C51A C52A -55.4(10)
C56A C51A C52A C53A -1.7(19)
P3A C51A C52A C53A -176.3(10)
C51A C52A C53A C54A 1(2)
C52A C53A C54A C55A 0(2)
C53A C54A C55A C56A 1(2)
C54A C55A C56A C51A -2(2)
C52A C51A C56A C55A 2(2)
P3A C51A C56A C55A 176.5(12)
C8A P3A C61A C66A -33.3(13)
C51A P3A C61A C66A 75.1(12)
Ir1A P3A C61A C66A -159.8(10)
C8A P3A C61A C62A 148.8(11)
C51A P3A C61A C62A -102.7(12)
Ir1A P3A C61A C62A 22.4(13)
C66A C61A C62A C63A -2(2)
P3A C61A C62A C63A 176.2(11)
C61A C62A C63A C64A 3(2)
C62A C63A C64A C65A -4(3)
C63A C64A C65A C66A 4(3)
C64A C65A C66A C61A -3(3)
C62A C61A C66A C65A 2(2)
P3A C61A C66A C65A -176.3(12)
C8A P4A C71A C76A 41.5(12)
C81A P4A C71A C76A -67.0(12)
Ir2A P4A C71A C76A 166.7(9)
C8A P4A C71A C72A -144.2(11)
C81A P4A C71A C72A 107.3(11)
Ir2A P4A C71A C72A -18.9(13)
C76A C71A C72A C73A -3(2)
P4A C71A C72A C73A -177.3(11)
C71A C72A C73A C74A 1(2)
C72A C73A C74A C75A 1(3)
C73A C74A C75A C76A 1(3)
C72A C71A C76A C75A 5(2)
P4A C71A C76A C75A 179.1(12)
C74A C75A C76A C71A -4(2)
C8A P4A C81A C86A -156.7(11)
C71A P4A C81A C86A -46.9(12)
Ir2A P4A C81A C86A 88.2(11)
C8A P4A C81A C82A 23.1(13)
C71A P4A C81A C82A 132.9(12)
Ir2A P4A C81A C82A -92.0(12)
C86A C81A C82A C83A -1(2)
P4A C81A C82A C83A 179.2(13)
C81A C82A C83A C84A -1(3)
C82A C83A C84A C85A 4(3)
C83A C84A C85A C86A -4(3)
C84A C85A C86A C81A 2(3)
C82A C81A C86A C85A 0(2)
P4A C81A C86A C85A -179.8(14)
C1B Ir1B Ir2B C2B -180.0(12)
C3B Ir1B Ir2B C2B 162.4(5)
O3B Ir1B Ir2B C2B -13.7(4)
P1B Ir1B Ir2B C2B -99.7(3)
P3B Ir1B Ir2B C2B 74.9(3)
C1B Ir1B Ir2B C5B 3.4(18)
C3B Ir1B Ir2B C5B -14.2(15)
O3B Ir1B Ir2B C5B 169.8(15)
P1B Ir1B Ir2B C5B 83.8(15)
P3B Ir1B Ir2B C5B -101.7(15)
C1B Ir1B Ir2B C4B -7.1(12)
C3B Ir1B Ir2B C4B -24.8(5)
O3B Ir1B Ir2B C4B 159.2(4)
P1B Ir1B Ir2B C4B 73.2(3)
P3B Ir1B Ir2B C4B -112.3(3)
C1B Ir1B Ir2B C3B 17.6(12)
O3B Ir1B Ir2B C3B -176.1(5)
P1B Ir1B Ir2B C3B 98.0(4)
P3B Ir1B Ir2B C3B -87.5(4)
C1B Ir1B Ir2B P2B -92.0(11)
C3B Ir1B Ir2B P2B -109.6(4)
O3B Ir1B Ir2B P2B 74.3(2)
P1B Ir1B Ir2B P2B -11.65(11)
P3B Ir1B Ir2B P2B 162.90(12)
C1B Ir1B Ir2B P4B 96.3(11)
C3B Ir1B Ir2B P4B 78.6(4)
O3B Ir1B Ir2B P4B -97.4(2)
P1B Ir1B Ir2B P4B 176.61(12)
P3B Ir1B Ir2B P4B -8.85(12)
C1B Ir1B P1B C7B -162.6(6)
C3B Ir1B P1B C7B 86.8(5)
O3B Ir1B P1B C7B -75.1(5)
P3B Ir1B P1B C7B -63.8(12)
Ir2B Ir1B P1B C7B 35.5(4)
C1B Ir1B P1B C21B 73.4(6)
C3B Ir1B P1B C21B -37.3(6)
O3B Ir1B P1B C21B 160.9(5)
P3B Ir1B P1B C21B 172.2(11)
Ir2B Ir1B P1B C21B -88.5(5)
C1B Ir1B P1B C11B -44.8(6)
C3B Ir1B P1B C11B -155.5(6)
O3B Ir1B P1B C11B 42.7(5)
P3B Ir1B P1B C11B 54.0(12)
Ir2B Ir1B P1B C11B 153.3(5)
C2B Ir2B P2B C31B -148.2(6)
C5B Ir2B P2B C31B -55.7(6)
C4B Ir2B P2B C31B 39.4(5)
C3B Ir2B P2B C31B 70.1(5)
P4B Ir2B P2B C31B -120.2(7)
Ir1B Ir2B P2B C31B 111.0(4)
C2B Ir2B P2B C7B 89.3(6)
C5B Ir2B P2B C7B -178.3(6)
C4B Ir2B P2B C7B -83.2(5)
C3B Ir2B P2B C7B -52.5(5)
P4B Ir2B P2B C7B 117.2(7)
Ir1B Ir2B P2B C7B -11.6(4)
C2B Ir2B P2B C41B -28.2(6)
C5B Ir2B P2B C41B 64.2(6)
C4B Ir2B P2B C41B 159.3(6)
C3B Ir2B P2B C41B -170.0(5)
P4B Ir2B P2B C41B -0.2(8)
Ir1B Ir2B P2B C41B -129.0(5)
C1B Ir1B P3B C61B -52.8(7)
C3B Ir1B P3B C61B 57.9(6)
O3B Ir1B P3B C61B -140.1(6)
P1B Ir1B P3B C61B -151.4(11)
Ir2B Ir1B P3B C61B 109.4(5)
C1B Ir1B P3B C8B -176.9(6)
C3B Ir1B P3B C8B -66.2(6)
O3B Ir1B P3B C8B 95.8(5)
P1B Ir1B P3B C8B 84.5(12)
Ir2B Ir1B P3B C8B -14.7(5)
C1B Ir1B P3B C51B 65.4(6)
C3B Ir1B P3B C51B 176.1(6)
O3B Ir1B P3B C51B -21.9(5)
P1B Ir1B P3B C51B -33.2(13)
Ir2B Ir1B P3B C51B -132.4(5)
C2B Ir2B P4B C81B 43.8(7)
C5B Ir2B P4B C81B -48.8(7)
C4B Ir2B P4B C81B -143.3(6)
C3B Ir2B P4B C81B -174.2(6)
P2B Ir2B P4B C81B 15.7(9)
Ir1B Ir2B P4B C81B 144.5(5)
C2B Ir2B P4B C8B -69.5(6)
C5B Ir2B P4B C8B -162.1(6)
C4B Ir2B P4B C8B 103.3(5)
C3B Ir2B P4B C8B 72.4(5)
P2B Ir2B P4B C8B -97.7(7)
Ir1B Ir2B P4B C8B 31.2(4)
C2B Ir2B P4B C71B 162.7(6)
C5B Ir2B P4B C71B 70.1(6)
C4B Ir2B P4B C71B -24.4(6)
C3B Ir2B P4B C71B -55.3(6)
P2B Ir2B P4B C71B 134.6(7)
Ir1B Ir2B P4B C71B -96.6(5)
O5B S1B O3B Ir1B 60.8(7)
O4B S1B O3B Ir1B -77.0(7)
C6B S1B O3B Ir1B 172.8(6)
C1B Ir1B O3B S1B -175.8(6)
C3B Ir1B O3B S1B -1.4(16)
P1B Ir1B O3B S1B 96.1(5)
P3B Ir1B O3B S1B -82.8(5)
Ir2B Ir1B O3B S1B 8.5(6)
C3B Ir1B C1B O1B 33(14)
O3B Ir1B C1B O1B -149(13)
P1B Ir1B C1B O1B -62(13)
P3B Ir1B C1B O1B 123(13)
Ir2B Ir1B C1B O1B 18(14)
C5B Ir2B C2B O2B -3(12)
C4B Ir2B C2B O2B 134(11)
C3B Ir2B C2B O2B -164(11)
P2B Ir2B C2B O2B 84(12)
P4B Ir2B C2B O2B -91(12)
Ir1B Ir2B C2B O2B 178(100)
C1B Ir1B C3B F1B 65.5(9)
O3B Ir1B C3B F1B -108.5(13)
P1B Ir1B C3B F1B 155.5(8)
P3B Ir1B C3B F1B -27.2(8)
Ir2B Ir1B C3B F1B -120.3(10)
C1B Ir1B C3B C4B -115.1(12)
O3B Ir1B C3B C4B 71.0(19)
P1B Ir1B C3B C4B -25.1(12)
P3B Ir1B C3B C4B 152.2(12)
Ir2B Ir1B C3B C4B 59.1(11)
C1B Ir1B C3B Ir2B -174.1(4)
O3B Ir1B C3B Ir2B 11.9(15)
P1B Ir1B C3B Ir2B -84.2(3)
P3B Ir1B C3B Ir2B 93.1(3)
C2B Ir2B C3B F1B 94.1(10)
C5B Ir2B C3B F1B -62.2(10)
C4B Ir2B C3B F1B -100.8(11)
P2B Ir2B C3B F1B -160.5(8)
P4B Ir2B C3B F1B 21.4(8)
Ir1B Ir2B C3B F1B 121.7(10)
C2B Ir2B C3B C4B -165.1(8)
C5B Ir2B C3B C4B 38.6(9)
P2B Ir2B C3B C4B -59.7(7)
P4B Ir2B C3B C4B 122.2(7)
Ir1B Ir2B C3B C4B -137.5(9)
C2B Ir2B C3B Ir1B -27.6(8)
C5B Ir2B C3B Ir1B 176.0(4)
C4B Ir2B C3B Ir1B 137.5(9)
P2B Ir2B C3B Ir1B 77.8(4)
P4B Ir2B C3B Ir1B -100.4(3)
F1B C3B C4B F2B -4.0(15)
Ir1B C3B C4B F2B 176.5(8)
Ir2B C3B C4B F2B -118.0(11)
F1B C3B C4B Ir2B 114.0(8)
Ir1B C3B C4B Ir2B -65.5(10)
C2B Ir2B C4B F2B -168(2)
C5B Ir2B C4B F2B -31.3(10)
C3B Ir2B C4B F2B 117.9(12)
P2B Ir2B C4B F2B -118.5(9)
P4B Ir2B C4B F2B 57.8(9)
Ir1B Ir2B C4B F2B 146.3(10)
C2B Ir2B C4B C3B 74(3)
C5B Ir2B C4B C3B -149.2(7)
P2B Ir2B C4B C3B 123.7(7)
P4B Ir2B C4B C3B -60.1(7)
Ir1B Ir2B C4B C3B 28.4(6)
O5B S1B C6B F4B 58.2(12)
O4B S1B C6B F4B -179.2(10)
O3B S1B C6B F4B -61.1(11)
O5B S1B C6B F3B -62.1(12)
O4B S1B C6B F3B 60.5(12)
O3B S1B C6B F3B 178.5(10)
O5B S1B C6B F5B 178.7(9)
O4B S1B C6B F5B -58.7(11)
O3B S1B C6B F5B 59.4(10)
C21B P1B C7B P2B 75.9(8)
C11B P1B C7B P2B -175.6(6)
Ir1B P1B C7B P2B -53.1(7)
C31B P2B C7B P1B -92.7(7)
C41B P2B C7B P1B 161.5(6)
Ir2B P2B C7B P1B 39.9(7)
C61B P3B C8B P4B -86.3(8)
C51B P3B C8B P4B 168.6(7)
Ir1B P3B C8B P4B 44.4(8)
C81B P4B C8B P3B -173.0(7)
C71B P4B C8B P3B 84.1(8)
Ir2B P4B C8B P3B -52.2(8)
C7B P1B C11B C16B 32.9(12)
C21B P1B C11B C16B 144.8(11)
Ir1B P1B C11B C16B -89.2(11)
C7B P1B C11B C12B -147.8(11)
C21B P1B C11B C12B -35.9(12)
Ir1B P1B C11B C12B 90.1(11)
C16B C11B C12B C13B -1(2)
P1B C11B C12B C13B 179.5(11)
C11B C12B C13B C14B 3(2)
C12B C13B C14B C15B -3(3)
C13B C14B C15B C16B 2(3)
C12B C11B C16B C15B -1(2)
P1B C11B C16B C15B 178.6(11)
C14B C15B C16B C11B 1(2)
C7B P1B C21B C26B 36.9(12)
C11B P1B C21B C26B -73.1(11)
Ir1B P1B C21B C26B 163.3(9)
C7B P1B C21B C22B -147.8(10)
C11B P1B C21B C22B 102.3(11)
Ir1B P1B C21B C22B -21.3(12)
C26B C21B C22B C23B -2(2)
P1B C21B C22B C23B -177.5(11)
C21B C22B C23B C24B 2(2)
C22B C23B C24B C25B -1(3)
C23B C24B C25B C26B 0(3)
C22B C21B C26B C25B 1.9(19)
P1B C21B C26B C25B 177.1(10)
C24B C25B C26B C21B -1(2)
C7B P2B C31B C32B 136.2(10)
C41B P2B C31B C32B -115.2(10)
Ir2B P2B C31B C32B 9.8(12)
C7B P2B C31B C36B -46.8(10)
C41B P2B C31B C36B 61.8(10)
Ir2B P2B C31B C36B -173.2(8)
C36B C31B C32B C33B -0.5(18)
P2B C31B C32B C33B 176.4(9)
C31B C32B C33B C34B 3.2(19)
C32B C33B C34B C35B -6(2)
C33B C34B C35B C36B 5(2)
C32B C31B C36B C35B 0.0(18)
P2B C31B C36B C35B -177.1(10)
C34B C35B C36B C31B -2(2)
C31B P2B C41B C46B -141.8(11)
C7B P2B C41B C46B -34.4(12)
Ir2B P2B C41B C46B 87.0(11)
C31B P2B C41B C42B 42.0(11)
C7B P2B C41B C42B 149.3(10)
Ir2B P2B C41B C42B -89.3(9)
C46B C41B C42B C43B -0.3(19)
P2B C41B C42B C43B 176.2(10)
C41B C42B C43B C44B -1(2)
C42B C43B C44B C45B 2(2)
C43B C44B C45B C46B -2(2)
C42B C41B C46B C45B 1(2)
P2B C41B C46B C45B -175.1(10)
C44B C45B C46B C41B 0(2)
C61B P3B C51B C56B -98.7(14)
C8B P3B C51B C56B 11.6(14)
Ir1B P3B C51B C56B 132.9(12)
C61B P3B C51B C52B 77.7(12)
C8B P3B C51B C52B -172.0(11)
Ir1B P3B C51B C52B -50.7(12)
C56B C51B C52B C53B 3(2)
P3B C51B C52B C53B -173.9(13)
C51B C52B C53B C54B -3(3)
C52B C53B C54B C55B 0(3)
C53B C54B C55B C56B 3(3)
C52B C51B C56B C55B 0(2)
P3B C51B C56B C55B 176.6(13)
C54B C55B C56B C51B -3(3)
C8B P3B C61B C62B 148.4(12)
C51B P3B C61B C62B -103.4(13)
Ir1B P3B C61B C62B 22.5(15)
C8B P3B C61B C66B -37.1(14)
C51B P3B C61B C66B 71.1(13)
Ir1B P3B C61B C66B -163.1(11)
C66B C61B C62B C63B 0(2)
P3B C61B C62B C63B 174.1(13)
C61B C62B C63B C64B 3(3)
C62B C63B C64B C65B -4(3)
C63B C64B C65B C66B 2(3)
C64B C65B C66B C61B 1(3)
C62B C61B C66B C65B -2(3)
P3B C61B C66B C65B -176.3(16)
C81B P4B C71B C72B 106.5(11)
C8B P4B C71B C72B -146.9(10)
Ir2B P4B C71B C72B -19.8(13)
C81B P4B C71B C76B -69.7(12)
C8B P4B C71B C76B 37.0(12)
Ir2B P4B C71B C76B 164.0(9)
C76B C71B C72B C73B 0(2)
P4B C71B C72B C73B -175.6(11)
C71B C72B C73B C74B -4(2)
C72B C73B C74B C75B 3(3)
C73B C74B C75B C76B 2(3)
C74B C75B C76B C71B -6(3)
C72B C71B C76B C75B 4(2)
P4B C71B C76B C75B -179.4(12)
C8B P4B C81B C82B -161.0(11)
C71B P4B C81B C82B -49.8(12)
Ir2B P4B C81B C82B 83.2(11)
C8B P4B C81B C86B 20.1(14)
C71B P4B C81B C86B 131.4(13)
Ir2B P4B C81B C86B -95.6(12)
C86B C81B C82B C83B -4(2)
P4B C81B C82B C83B 177.3(10)
C81B C82B C83B C84B 4(2)
C82B C83B C84B C85B -2(2)
C83B C84B C85B C86B 0(2)
C84B C85B C86B C81B 0(2)
C82B C81B C86B C85B 2(2)
P4B C81B C86B C85B -179.1(12)
O91 S91 C91 F93 64(2)
O92 S91 C91 F93 -55(2)
O93 S91 C91 F93 -174(2)
O91 S91 C91 F91 -174.1(16)
O92 S91 C91 F91 66.7(17)
O93 S91 C91 F91 -52.4(18)
O91 S91 C91 F92 -54(2)
O92 S91 C91 F92 -172.7(18)
O93 S91 C91 F92 68(2)
O95 S92 C92 F94 62(2)
O94 S92 C92 F94 -178.4(19)
O96 S92 C92 F94 -60(2)
O95 S92 C92 F95 -170.7(19)
O94 S92 C92 F95 -51(2)
O96 S92 C92 F95 68(2)
O95 S92 C92 F96 -54.3(13)
O94 S92 C92 F96 65.5(12)
O96 S92 C92 F96 -175.9(12)
C11S C12S C13S C14S 170(3)
C12S C13S C14S C15S 148(4)
C21S C22S C23S C24S -29(4)
C22S C23S C24S C25S -61(4)
